data_4068499
loop_
_publ_author_name
'Kotzen, Natalie'
'Goldberg, Israel'
'Vigalok, Arkadi'

_publ_section_title
;
 Stepwise Boron-to-Zinc C6F5Group Transfer in a Zn&#x2212;Calixarene
 System
;
_journal_issue 3
_journal_name_full Organometallics
_journal_page_first 929
_journal_paper_doi 10.1021/om800904y
_journal_volume 28
_journal_year 2009
_chemical_formula_moiety 'C71 H77 N2 O4 Zn2, C18 H B F15 O, C5 H12, 2(C7 H8)'
_chemical_formula_sum 'C108 H106 B F15 N2 O5 Zn2'
_chemical_formula_weight 1938.50
_chemical_name_systematic
; 
 ? 
;
_space_group_IT_number 2
_symmetry_cell_setting triclinic
_symmetry_space_group_name_Hall '-P 1'
_symmetry_space_group_name_H-M 'P -1'
_atom_sites_solution_hydrogens geom
_atom_sites_solution_primary direct
_atom_sites_solution_secondary difmap
_audit_creation_method SHELXL-97
_cell_angle_alpha 116.4256(12)
_cell_angle_beta 90.0934(8)
_cell_angle_gamma 90.4044(17)
_cell_formula_units_Z 4
_cell_length_a 19.7927(4)
_cell_length_b 23.0224(4)
_cell_length_c 23.2288(5)
_cell_measurement_reflns_used 19703
_cell_measurement_temperature 110(2)
_cell_measurement_theta_max 25.00
_cell_measurement_theta_min 1.96
_cell_volume 9478.5(3)
_computing_cell_refinement Denzo
_computing_data_collection 'Collect, Nonius, B.V.'
_computing_data_reduction 'Denzo & Scalepack'
_computing_structure_refinement 'SHELXL-97 (Sheldrick, 1997)'
_computing_structure_solution DIRDIF-96
_diffrn_ambient_temperature 110(2)
_diffrn_detector_area_resol_mean 12.8
_diffrn_measured_fraction_theta_full 0.972
_diffrn_measured_fraction_theta_max 0.972
_diffrn_measurement_device_type 'Nonius KappaCCD'
_diffrn_measurement_method '1 deg. \w scans'
_diffrn_radiation_monochromator graphite
_diffrn_radiation_source 'fine-focus sealed tube'
_diffrn_radiation_type MoK\a
_diffrn_radiation_wavelength 0.71073
_diffrn_reflns_av_R_equivalents 0.0720
_diffrn_reflns_av_sigmaI/netI 0.0785
_diffrn_reflns_limit_h_max 23
_diffrn_reflns_limit_h_min -23
_diffrn_reflns_limit_k_max 27
_diffrn_reflns_limit_k_min -27
_diffrn_reflns_limit_l_max 27
_diffrn_reflns_limit_l_min -27
_diffrn_reflns_number 58146
_diffrn_reflns_theta_full 25.00
_diffrn_reflns_theta_max 25.00
_diffrn_reflns_theta_min 1.96
_diffrn_standards_number 0
_exptl_absorpt_coefficient_mu 0.591
_exptl_absorpt_correction_T_max 0.8911
_exptl_absorpt_correction_T_min 0.7567
_exptl_absorpt_correction_type multi-scan
_exptl_absorpt_process_details 'Blessing, 1995'
_exptl_crystal_colour colorless
_exptl_crystal_density_diffrn 1.358
_exptl_crystal_density_method 'not measured'
_exptl_crystal_description prism
_exptl_crystal_F_000 4032
_exptl_crystal_size_max 0.50
_exptl_crystal_size_mid 0.40
_exptl_crystal_size_min 0.20
_refine_diff_density_max 0.836
_refine_diff_density_min -0.662
_refine_diff_density_rms 0.090
_refine_ls_extinction_method none
_refine_ls_goodness_of_fit_ref 1.110
_refine_ls_hydrogen_treatment constr
_refine_ls_matrix_type fullcycle
_refine_ls_number_parameters 2431
_refine_ls_number_reflns 32478
_refine_ls_number_restraints 0
_refine_ls_restrained_S_all 1.110
_refine_ls_R_factor_all 0.1231
_refine_ls_R_factor_gt 0.0890
_refine_ls_shift/su_max 0.044
_refine_ls_shift/su_mean 0.003
_refine_ls_structure_factor_coef Fsqd
_refine_ls_weighting_details 'calc w=1/[\s^2^(Fo^2^)+(0.0258P)^2^+67.1604P] where P=(Fo^2^+2Fc^2^)/3'
_refine_ls_weighting_scheme calc
_refine_ls_wR_factor_gt 0.1945
_refine_ls_wR_factor_ref 0.2116
_reflns_number_gt 21766
_reflns_number_total 32478
_reflns_threshold_expression >2sigma(I)
_cod_data_source_file om800904y_si_002.cif
_cod_data_source_block ar33
_cod_original_cell_volume 9478.4(3)
_cod_database_code 4068499

loop_
_symmetry_equiv_pos_as_xyz
'x, y, z'
'-x, -y, -z'

loop_
_atom_site_label
_atom_site_type_symbol
_atom_site_fract_x
_atom_site_fract_y
_atom_site_fract_z
_atom_site_U_iso_or_equiv
_atom_site_adp_type
_atom_site_occupancy
_atom_site_symmetry_multiplicity
_atom_site_calc_flag
_atom_site_refinement_flags
Zn1 Zn 0.49449(4) 0.34966(4) 0.74244(4) 0.02753(18) Uani 1 1 d .
Zn2 Zn 0.42655(4) 0.33926(4) 0.61992(3) 0.02602(17) Uani 1 1 d .
O1 O 0.4319(2) 0.3984(2) 0.71305(19) 0.0229(9) Uani 1 1 d .
O2 O 0.5232(2) 0.3907(2) 0.6155(2) 0.0258(10) Uani 1 1 d .
O3 O 0.4887(2) 0.2901(2) 0.6508(2) 0.0257(10) Uani 1 1 d .
O4 O 0.3437(2) 0.2860(2) 0.65576(19) 0.0244(10) Uani 1 1 d .
C1 C 0.3110(3) 0.3966(3) 0.7763(3) 0.0261(14) Uani 1 1 d .
H1A H 0.2718 0.4069 0.8056 0.031 Uiso 1 1 calc R
H1B H 0.2936 0.3880 0.7332 0.031 Uiso 1 1 calc R
C2 C 0.3578(3) 0.4560(3) 0.8003(3) 0.0257(15) Uani 1 1 d .
C3 C 0.3457(3) 0.5123(3) 0.8573(3) 0.0308(16) Uani 1 1 d .
H3 H 0.3090 0.5125 0.8837 0.037 Uiso 1 1 calc R
C4 C 0.3858(3) 0.5681(3) 0.8767(3) 0.0323(17) Uani 1 1 d .
C5 C 0.4378(3) 0.5670(3) 0.8353(3) 0.0303(16) Uani 1 1 d .
H5 H 0.4639 0.6053 0.8459 0.036 Uiso 1 1 calc R
C6 C 0.4525(3) 0.5113(3) 0.7787(3) 0.0246(14) Uani 1 1 d .
C7 C 0.4134(3) 0.4555(3) 0.7635(3) 0.0248(14) Uani 1 1 d .
C8 C 0.5072(3) 0.5103(3) 0.7318(3) 0.0271(15) Uani 1 1 d .
H8A H 0.4858 0.4996 0.6897 0.033 Uiso 1 1 calc R
H8B H 0.5272 0.5543 0.7479 0.033 Uiso 1 1 calc R
C9 C 0.5636(3) 0.4622(3) 0.7221(3) 0.0255(14) Uani 1 1 d .
C10 C 0.6129(3) 0.4763(3) 0.7704(3) 0.0283(15) Uani 1 1 d .
H10 H 0.6100 0.5158 0.8087 0.034 Uiso 1 1 calc R
C11 C 0.6655(3) 0.4346(3) 0.7639(3) 0.0286(15) Uani 1 1 d .
C12 C 0.6656(3) 0.3747(3) 0.7094(3) 0.0265(14) Uani 1 1 d .
H12 H 0.6995 0.3442 0.7057 0.032 Uiso 1 1 calc R
C13 C 0.6176(3) 0.3579(3) 0.6600(3) 0.0245(14) Uani 1 1 d .
C14 C 0.5691(3) 0.4041(3) 0.6667(3) 0.0224(13) Uani 1 1 d .
C15 C 0.6207(3) 0.2920(3) 0.6006(3) 0.0256(14) Uani 1 1 d .
H15A H 0.5965 0.2958 0.5651 0.031 Uiso 1 1 calc R
H15B H 0.6686 0.2830 0.5877 0.031 Uiso 1 1 calc R
C16 C 0.5918(3) 0.2341(3) 0.6070(3) 0.0235(14) Uani 1 1 d .
C17 C 0.6280(3) 0.1760(3) 0.5851(3) 0.0252(14) Uani 1 1 d .
H17 H 0.6727 0.1749 0.5699 0.030 Uiso 1 1 calc R
C18 C 0.6011(3) 0.1203(3) 0.5849(3) 0.0243(14) Uani 1 1 d .
C19 C 0.5350(3) 0.1224(3) 0.6066(3) 0.0261(14) Uani 1 1 d .
H19 H 0.5154 0.0842 0.6057 0.031 Uiso 1 1 calc R
C20 C 0.4968(3) 0.1791(3) 0.6296(3) 0.0233(14) Uani 1 1 d .
C21 C 0.5255(3) 0.2346(3) 0.6293(3) 0.0229(14) Uani 1 1 d .
C22 C 0.4230(3) 0.1775(3) 0.6470(3) 0.0285(15) Uani 1 1 d .
H22A H 0.4139 0.1352 0.6470 0.034 Uiso 1 1 calc R
H22B H 0.3950 0.1790 0.6123 0.034 Uiso 1 1 calc R
C23 C 0.3985(3) 0.2311(3) 0.7113(3) 0.0285(15) Uani 1 1 d .
C24 C 0.4115(3) 0.2286(3) 0.7689(3) 0.0292(15) Uani 1 1 d .
H24 H 0.4347 0.1922 0.7679 0.035 Uiso 1 1 calc R
C25 C 0.3918(3) 0.2776(3) 0.8284(3) 0.0320(16) Uani 1 1 d .
C26 C 0.3591(3) 0.3309(3) 0.8284(3) 0.0299(15) Uani 1 1 d .
H26 H 0.3470 0.3657 0.8684 0.036 Uiso 1 1 calc R
C27 C 0.3434(3) 0.3355(3) 0.7718(3) 0.0237(14) Uani 1 1 d .
C28 C 0.3606(3) 0.2835(3) 0.7135(3) 0.0274(15) Uani 1 1 d .
C29 C 0.5497(3) 0.4151(4) 0.5709(3) 0.0334(16) Uani 1 1 d .
H29A H 0.5912 0.3913 0.5501 0.040 Uiso 1 1 calc R
H29B H 0.5614 0.4617 0.5950 0.040 Uiso 1 1 calc R
C30 C 0.4972(3) 0.4057(3) 0.5207(3) 0.0307(15) Uani 1 1 d .
C31 C 0.4533(4) 0.4569(4) 0.5296(4) 0.0393(18) Uani 1 1 d .
H31 H 0.4553 0.4967 0.5678 0.047 Uiso 1 1 calc R
C32 C 0.4062(4) 0.4475(5) 0.4803(4) 0.050(2) Uani 1 1 d .
H32 H 0.3757 0.4810 0.4853 0.060 Uiso 1 1 calc R
C33 C 0.4046(5) 0.3905(5) 0.4258(4) 0.056(2) Uani 1 1 d .
H33 H 0.3728 0.3849 0.3930 0.068 Uiso 1 1 calc R
C34 C 0.4477(4) 0.3406(5) 0.4170(4) 0.055(2) Uani 1 1 d .
H34 H 0.4460 0.3013 0.3783 0.066 Uiso 1 1 calc R
C35 C 0.4931(4) 0.3483(4) 0.4642(3) 0.0407(18) Uani 1 1 d .
H35 H 0.5224 0.3136 0.4584 0.049 Uiso 1 1 calc R
C36 C 0.2824(3) 0.2475(3) 0.6250(3) 0.0298(15) Uani 1 1 d .
H36A H 0.2847 0.2053 0.6266 0.036 Uiso 1 1 calc R
H36B H 0.2813 0.2386 0.5792 0.036 Uiso 1 1 calc R
C37 C 0.2182(3) 0.2812(3) 0.6568(3) 0.0273(15) Uani 1 1 d .
C38 C 0.1862(4) 0.3210(4) 0.6351(4) 0.0401(18) Uani 1 1 d .
H38 H 0.2036 0.3254 0.5991 0.048 Uiso 1 1 calc R
C39 C 0.1285(4) 0.3547(4) 0.6659(4) 0.049(2) Uani 1 1 d .
H39 H 0.1066 0.3818 0.6507 0.059 Uiso 1 1 calc R
C40 C 0.1031(4) 0.3488(4) 0.7182(4) 0.049(2) Uani 1 1 d .
H40 H 0.0642 0.3725 0.7394 0.059 Uiso 1 1 calc R
C41 C 0.1339(3) 0.3089(4) 0.7397(4) 0.0382(18) Uani 1 1 d .
H41 H 0.1157 0.3040 0.7751 0.046 Uiso 1 1 calc R
C42 C 0.1919(3) 0.2757(4) 0.7096(3) 0.0349(17) Uani 1 1 d .
H42 H 0.2137 0.2489 0.7253 0.042 Uiso 1 1 calc R
C43 C 0.5369(4) 0.3630(4) 0.8226(4) 0.0441(19) Uani 1 1 d .
H43A H 0.5227 0.3284 0.8337 0.066 Uiso 1 1 calc R
H43B H 0.5233 0.4050 0.8567 0.066 Uiso 1 1 calc R
H43C H 0.5861 0.3622 0.8178 0.066 Uiso 1 1 calc R
C44 C 0.3544(3) 0.2843(3) 0.4981(3) 0.0318(16) Uani 1 1 d .
N45 N 0.4079(3) 0.2691(3) 0.5263(3) 0.0291(13) Uani 1 1 d .
C46 C 0.4387(4) 0.2123(4) 0.4928(3) 0.0391(18) Uani 1 1 d .
H46 H 0.4754 0.2011 0.5123 0.047 Uiso 1 1 calc R
C47 C 0.4195(4) 0.1692(4) 0.4311(4) 0.056(3) Uani 1 1 d .
H47 H 0.4437 0.1300 0.4083 0.067 Uiso 1 1 calc R
C48 C 0.3645(4) 0.1838(4) 0.4028(4) 0.056(3) Uani 1 1 d .
H48 H 0.3494 0.1539 0.3612 0.067 Uiso 1 1 calc R
C49 C 0.3316(4) 0.2430(4) 0.4362(3) 0.0393(18) Uani 1 1 d .
C50 C 0.2754(4) 0.2638(4) 0.4103(4) 0.054(2) Uani 1 1 d .
H50 H 0.2595 0.2364 0.3682 0.065 Uiso 1 1 calc R
C51 C 0.2452(4) 0.3208(4) 0.4442(4) 0.049(2) Uani 1 1 d .
H51 H 0.2080 0.3328 0.4259 0.059 Uiso 1 1 calc R
C52 C 0.2678(4) 0.3637(4) 0.5072(3) 0.0365(17) Uani 1 1 d .
C53 C 0.2397(4) 0.4259(4) 0.5459(3) 0.0399(18) Uani 1 1 d .
H53 H 0.2031 0.4410 0.5298 0.048 Uiso 1 1 calc R
C54 C 0.2648(4) 0.4634(4) 0.6050(3) 0.0381(18) Uani 1 1 d .
H54 H 0.2454 0.5044 0.6310 0.046 Uiso 1 1 calc R
C55 C 0.3194(4) 0.4414(3) 0.6280(3) 0.0336(16) Uani 1 1 d .
H55 H 0.3368 0.4686 0.6696 0.040 Uiso 1 1 calc R
N56 N 0.3479(3) 0.3843(3) 0.5940(2) 0.0277(12) Uani 1 1 d .
C57 C 0.3231(3) 0.3458(3) 0.5344(3) 0.0308(16) Uani 1 1 d .
C58 C 0.7221(4) 0.4548(4) 0.8156(3) 0.0377(18) Uani 1 1 d .
C59 C 0.7868(7) 0.4153(8) 0.7859(8) 0.065(9) Uani 1 1 d .
H59A H 0.8239 0.4315 0.8172 0.098 Uiso 1 1 calc R
H59B H 0.7992 0.4199 0.7473 0.098 Uiso 1 1 calc R
H59C H 0.7783 0.3694 0.7743 0.098 Uiso 1 1 calc R
C60 C 0.7037(8) 0.4410(13) 0.8678(8) 0.065(14) Uani 1 1 d .
H60A H 0.7446 0.4373 0.8898 0.098 Uiso 1 1 calc R
H60B H 0.6783 0.4000 0.8512 0.098 Uiso 1 1 calc R
H60C H 0.6756 0.4761 0.8982 0.098 Uiso 1 1 calc R
C61 C 0.7426(7) 0.5210(7) 0.8363(9) 0.058(7) Uani 1 1 d .
H61A H 0.7046 0.5496 0.8574 0.087 Uiso 1 1 calc R
H61B H 0.7566 0.5272 0.7989 0.087 Uiso 1 1 calc R
H61C H 0.7805 0.5314 0.8666 0.087 Uiso 1 1 calc R
C62 C 0.6397(3) 0.0551(3) 0.5588(3) 0.0307(16) Uani 1 1 d .
C63 C 0.6374(4) 0.0267(4) 0.6071(4) 0.0399(18) Uani 1 1 d .
H63A H 0.6676 -0.0107 0.5929 0.060 Uiso 1 1 calc R
H63B H 0.5911 0.0127 0.6098 0.060 Uiso 1 1 calc R
H63C H 0.6519 0.0597 0.6494 0.060 Uiso 1 1 calc R
C64 C 0.7138(3) 0.0642(3) 0.5459(3) 0.0326(16) Uani 1 1 d .
H64A H 0.7344 0.0981 0.5849 0.049 Uiso 1 1 calc R
H64B H 0.7166 0.0771 0.5110 0.049 Uiso 1 1 calc R
H64C H 0.7379 0.0234 0.5335 0.049 Uiso 1 1 calc R
C65 C 0.6070(4) 0.0070(4) 0.4951(4) 0.050(2) Uani 1 1 d .
H65A H 0.6102 0.0243 0.4635 0.074 Uiso 1 1 calc R
H65B H 0.5593 0.0005 0.5023 0.074 Uiso 1 1 calc R
H65C H 0.6305 -0.0346 0.4788 0.074 Uiso 1 1 calc R
C66 C 0.4019(4) 0.2725(4) 0.8919(3) 0.0383(17) Uani 1 1 d .
C67 C 0.4134(6) 0.3406(5) 0.9491(4) 0.065(3) Uani 1 1 d .
H67A H 0.3717 0.3657 0.9574 0.098 Uiso 1 1 calc R
H67B H 0.4497 0.3633 0.9386 0.098 Uiso 1 1 calc R
H67C H 0.4260 0.3358 0.9876 0.098 Uiso 1 1 calc R
C68 C 0.4665(6) 0.2356(6) 0.8901(5) 0.080(4) Uani 1 1 d .
H68A H 0.4768 0.2406 0.9334 0.119 Uiso 1 1 calc R
H68B H 0.5040 0.2530 0.8749 0.119 Uiso 1 1 calc R
H68C H 0.4600 0.1895 0.8609 0.119 Uiso 1 1 calc R
C69 C 0.3389(6) 0.2433(7) 0.9052(5) 0.072(4) Uani 1 1 d .
H69A H 0.3344 0.1980 0.8731 0.108 Uiso 1 1 calc R
H69B H 0.2994 0.2676 0.9030 0.108 Uiso 1 1 calc R
H69C H 0.3421 0.2454 0.9482 0.108 Uiso 1 1 calc R
C70 C 0.3724(4) 0.6270(4) 0.9407(3) 0.0391(18) Uani 1 1 d .
C71 C 0.4150(5) 0.6853(4) 0.9517(4) 0.064(3) Uani 1 1 d .
H71A H 0.4627 0.6730 0.9454 0.095 Uiso 1 1 calc R
H71B H 0.4084 0.7191 0.9957 0.095 Uiso 1 1 calc R
H71C H 0.4017 0.7019 0.9211 0.095 Uiso 1 1 calc R
C72 C 0.2989(4) 0.6462(4) 0.9458(4) 0.062(3) Uani 1 1 d .
H72A H 0.2927 0.6876 0.9839 0.093 Uiso 1 1 calc R
H72B H 0.2710 0.6127 0.9496 0.093 Uiso 1 1 calc R
H72C H 0.2855 0.6505 0.9073 0.093 Uiso 1 1 calc R
C73 C 0.3876(6) 0.6087(5) 0.9966(4) 0.065(3) Uani 1 1 d .
H73A H 0.4352 0.5969 0.9952 0.098 Uiso 1 1 calc R
H73B H 0.3590 0.5719 0.9917 0.098 Uiso 1 1 calc R
H73C H 0.3781 0.6459 1.0379 0.098 Uiso 1 1 calc R
B74 B 0.1348(4) 0.2767(4) 0.1300(4) 0.0357(19) Uani 1 1 d .
C75 C 0.1069(4) 0.3524(4) 0.1529(3) 0.0340(16) Uani 1 1 d .
C76 C 0.0853(4) 0.3772(4) 0.1103(4) 0.0396(18) Uani 1 1 d .
C77 C 0.0595(4) 0.4373(4) 0.1301(4) 0.0423(19) Uani 1 1 d .
C78 C 0.0553(4) 0.4795(4) 0.1941(5) 0.045(2) Uani 1 1 d .
C79 C 0.0771(4) 0.4589(4) 0.2377(4) 0.048(2) Uani 1 1 d .
C80 C 0.1031(4) 0.3971(4) 0.2166(4) 0.0408(18) Uani 1 1 d .
C81 C 0.3144(5) 0.3089(5) 0.2227(5) 0.063(3) Uani 1 1 d .
C82 C 0.3560(5) 0.3210(4) 0.1812(6) 0.064(3) Uani 1 1 d .
C83 C 0.3296(5) 0.3196(4) 0.1270(5) 0.056(2) Uani 1 1 d .
C84 C 0.2606(4) 0.3045(4) 0.1132(4) 0.0422(19) Uani 1 1 d .
C85 C 0.0922(4) 0.2402(3) 0.1647(3) 0.0368(18) Uani 1 1 d .
C86 C 0.0248(4) 0.2529(4) 0.1825(4) 0.044(2) Uani 1 1 d .
C87 C 0.2165(4) 0.2905(4) 0.1517(4) 0.0406(19) Uani 1 1 d .
C88 C 0.2471(4) 0.2927(4) 0.2059(4) 0.0425(19) Uani 1 1 d .
C89 C -0.0146(5) 0.2168(4) 0.2045(4) 0.056(2) Uani 1 1 d .
C90 C 0.0140(6) 0.1658(4) 0.2106(5) 0.063(3) Uani 1 1 d .
C91 C 0.0789(5) 0.1507(4) 0.1928(4) 0.048(2) Uani 1 1 d .
C92 C 0.1160(4) 0.1852(4) 0.1691(4) 0.0407(18) Uani 1 1 d .
F1 F 0.0861(2) 0.3397(2) 0.0469(2) 0.0491(11) Uani 1 1 d .
F2 F 0.0363(3) 0.4570(3) 0.0867(3) 0.0640(14) Uani 1 1 d .
F3 F 0.0300(3) 0.5389(2) 0.2133(3) 0.0684(15) Uani 1 1 d .
F4 F 0.0745(3) 0.4979(2) 0.3012(3) 0.0745(17) Uani 1 1 d .
F5 F 0.1235(3) 0.3792(2) 0.2621(2) 0.0620(14) Uani 1 1 d .
F6 F 0.2097(3) 0.2824(2) 0.2505(2) 0.0622(14) Uani 1 1 d .
F7 F 0.3391(3) 0.3116(3) 0.2780(3) 0.0838(19) Uani 1 1 d .
F8 F 0.4220(3) 0.3349(3) 0.1950(4) 0.071(2) Uani 1 1 d .
F9 F 0.3687(3) 0.3315(3) 0.0867(3) 0.0797(17) Uani 1 1 d .
F10 F 0.2387(2) 0.3057(2) 0.0588(2) 0.0525(12) Uani 1 1 d .
F11 F -0.0086(2) 0.3010(2) 0.1757(3) 0.0581(13) Uani 1 1 d .
F12 F -0.0812(3) 0.2318(3) 0.2174(3) 0.0732(16) Uani 1 1 d .
F13 F -0.0244(3) 0.1306(3) 0.2317(3) 0.0864(19) Uani 1 1 d .
F14 F 0.1057(3) 0.0987(2) 0.1976(3) 0.0723(16) Uani 1 1 d .
F15 F 0.1791(2) 0.1649(2) 0.1495(2) 0.0543(12) Uani 1 1 d .
O9 O 0.1267(3) 0.2336(3) 0.0622(2) 0.0424(13) Uani 1 1 d .
H9 H 0.1407 0.2521 0.0404 0.064 Uiso 1 1 calc R
Zn3 Zn 0.00753(4) 0.83067(4) 0.23808(3) 0.02578(17) Uani 1 1 d .
Zn4 Zn 0.07690(4) 0.82882(4) 0.12027(3) 0.02586(17) Uani 1 1 d .
O5 O 0.0147(2) 0.77450(19) 0.14528(19) 0.0226(9) Uani 1 1 d .
O6 O -0.0212(2) 0.8805(2) 0.11760(19) 0.0229(9) Uani 1 1 d .
O7 O 0.0702(2) 0.8840(2) 0.21384(19) 0.0235(9) Uani 1 1 d .
O8 O 0.1588(2) 0.7748(2) 0.15459(19) 0.0238(9) Uani 1 1 d .
C101 C 0.0810(3) 0.6623(3) 0.1382(3) 0.0249(14) Uani 1 1 d .
H10A H 0.0924 0.6190 0.1346 0.030 Uiso 1 1 calc R
H10B H 0.1066 0.6680 0.1045 0.030 Uiso 1 1 calc R
C102 C 0.0054(3) 0.6625(3) 0.1237(3) 0.0253(14) Uani 1 1 d .
C103 C -0.0342(3) 0.6071(3) 0.1038(3) 0.0234(14) Uani 1 1 d .
H103 H -0.0145 0.5691 0.1027 0.028 Uiso 1 1 calc R
C104 C -0.1020(3) 0.6047(3) 0.0852(3) 0.0247(14) Uani 1 1 d .
C105 C -0.1272(3) 0.6610(3) 0.0850(3) 0.0238(14) Uani 1 1 d .
H105 H -0.1725 0.6606 0.0713 0.029 Uiso 1 1 calc R
C106 C -0.0894(3) 0.7176(3) 0.1039(3) 0.0220(13) Uani 1 1 d .
C107 C -0.0234(3) 0.7189(3) 0.1244(3) 0.0227(13) Uani 1 1 d .
C108 C -0.1166(3) 0.7760(3) 0.0959(3) 0.0262(14) Uani 1 1 d .
H10C H -0.0894 0.7810 0.0627 0.031 Uiso 1 1 calc R
H10D H -0.1636 0.7661 0.0797 0.031 Uiso 1 1 calc R
C109 C -0.1160(3) 0.8403(3) 0.1562(3) 0.0224(14) Uani 1 1 d .
C110 C -0.1657(3) 0.8530(3) 0.2026(3) 0.0268(15) Uani 1 1 d .
H110 H -0.1994 0.8209 0.1957 0.032 Uiso 1 1 calc R
C111 C -0.1677(3) 0.9117(3) 0.2592(3) 0.0252(14) Uani 1 1 d .
C112 C -0.1136(3) 0.9550(3) 0.2696(3) 0.0250(14) Uani 1 1 d .
H112 H -0.1111 0.9930 0.3094 0.030 Uiso 1 1 calc R
C113 C -0.0634(3) 0.9449(3) 0.2244(3) 0.0219(13) Uani 1 1 d .
C114 C -0.0672(3) 0.8884(3) 0.1669(3) 0.0204(13) Uani 1 1 d .
C115 C -0.0077(3) 0.9960(3) 0.2390(3) 0.0247(14) Uani 1 1 d .
H11P H 0.0128 0.9899 0.1979 0.030 Uiso 1 1 calc R
H11Q H -0.0287 1.0394 0.2586 0.030 Uiso 1 1 calc R
C116 C 0.0487(3) 0.9951(3) 0.2835(3) 0.0231(14) Uani 1 1 d .
C117 C 0.0626(3) 1.0492(3) 0.3412(3) 0.0253(14) Uani 1 1 d .
H117 H 0.0346 1.0862 0.3541 0.030 Uiso 1 1 calc R
C118 C 0.1171(3) 1.0510(3) 0.3814(3) 0.0293(15) Uani 1 1 d .
C119 C 0.1567(3) 0.9953(3) 0.3606(3) 0.0269(14) Uani 1 1 d .
H119 H 0.1940 0.9952 0.3863 0.032 Uiso 1 1 calc R
C120 C 0.1435(3) 0.9402(3) 0.3038(3) 0.0231(14) Uani 1 1 d .
C121 C 0.0884(3) 0.9402(3) 0.2660(3) 0.0213(13) Uani 1 1 d .
C122 C 0.1903(3) 0.8820(3) 0.2790(3) 0.0245(14) Uani 1 1 d .
H12P H 0.2289 0.8921 0.3092 0.029 Uiso 1 1 calc R
H12Q H 0.2087 0.8759 0.2371 0.029 Uiso 1 1 calc R
C123 C 0.1582(3) 0.8183(3) 0.2705(3) 0.0260(15) Uani 1 1 d .
C124 C 0.1441(3) 0.8078(3) 0.3239(3) 0.0278(15) Uani 1 1 d .
H124 H 0.1552 0.8410 0.3654 0.033 Uiso 1 1 calc R
C125 C 0.1147(3) 0.7511(3) 0.3192(3) 0.0263(14) Uani 1 1 d .
C126 C 0.0936(3) 0.7048(3) 0.2581(3) 0.0282(15) Uani 1 1 d .
H126 H 0.0705 0.6669 0.2542 0.034 Uiso 1 1 calc R
C127 C 0.1057(3) 0.7132(3) 0.2034(3) 0.0239(14) Uani 1 1 d .
C128 C 0.1420(3) 0.7680(3) 0.2100(3) 0.0228(14) Uani 1 1 d .
C129 C -0.0501(3) 0.9049(4) 0.0735(3) 0.0321(16) Uani 1 1 d .
H12X H -0.0823 0.8725 0.0433 0.038 Uiso 1 1 calc R
H12Y H -0.0749 0.9456 0.0986 0.038 Uiso 1 1 calc R
C130 C 0.0049(4) 0.9170(3) 0.0370(3) 0.0320(16) Uani 1 1 d .
C131 C 0.0382(4) 0.9768(4) 0.0639(4) 0.049(2) Uani 1 1 d .
H131 H 0.0258 1.0084 0.1056 0.058 Uiso 1 1 calc R
C132 C 0.0888(5) 0.9908(5) 0.0312(5) 0.060(3) Uani 1 1 d .
H132 H 0.1113 1.0317 0.0498 0.073 Uiso 1 1 calc R
C133 C 0.1058(5) 0.9446(6) -0.0288(5) 0.063(3) Uani 1 1 d .
H133 H 0.1411 0.9539 -0.0512 0.075 Uiso 1 1 calc R
C134 C 0.0742(5) 0.8856(6) -0.0576(4) 0.063(3) Uani 1 1 d .
H134 H 0.0870 0.8547 -0.0994 0.075 Uiso 1 1 calc R
C135 C 0.0215(4) 0.8709(4) -0.0239(4) 0.043(2) Uani 1 1 d .
H135 H -0.0016 0.8303 -0.0430 0.052 Uiso 1 1 calc R
C136 C 0.2196(3) 0.7388(3) 0.1228(3) 0.0268(14) Uani 1 1 d .
H13X H 0.2194 0.7312 0.0773 0.032 Uiso 1 1 calc R
H13Y H 0.2187 0.6960 0.1232 0.032 Uiso 1 1 calc R
C137 C 0.2840(3) 0.7747(3) 0.1551(3) 0.0271(15) Uani 1 1 d .
C138 C 0.3113(3) 0.7665(3) 0.2066(3) 0.0325(16) Uani 1 1 d .
H138 H 0.2907 0.7369 0.2196 0.039 Uiso 1 1 calc R
C139 C 0.3681(4) 0.8013(4) 0.2387(3) 0.0380(18) Uani 1 1 d .
H139 H 0.3863 0.7961 0.2740 0.046 Uiso 1 1 calc R
C140 C 0.3986(4) 0.8442(4) 0.2186(4) 0.046(2) Uani 1 1 d .
H140 H 0.4373 0.8686 0.2408 0.055 Uiso 1 1 calc R
C141 C 0.3732(4) 0.8516(4) 0.1671(4) 0.045(2) Uani 1 1 d .
H141 H 0.3946 0.8799 0.1529 0.054 Uiso 1 1 calc R
C142 C 0.3150(3) 0.8161(3) 0.1358(3) 0.0339(16) Uani 1 1 d .
H142 H 0.2969 0.8211 0.1005 0.041 Uiso 1 1 calc R
C143 C -0.0349(4) 0.8391(4) 0.3156(3) 0.0363(17) Uani 1 1 d .
H14X H -0.0841 0.8373 0.3102 0.054 Uiso 1 1 calc R
H14Y H -0.0217 0.8806 0.3513 0.054 Uiso 1 1 calc R
H14Z H -0.0205 0.8035 0.3250 0.054 Uiso 1 1 calc R
C144 C 0.1767(3) 0.8446(3) 0.0363(3) 0.0279(15) Uani 1 1 d .
N145 N 0.1537(3) 0.8783(3) 0.0972(3) 0.0306(13) Uani 1 1 d .
C146 C 0.1834(4) 0.9343(4) 0.1345(3) 0.0364(17) Uani 1 1 d .
H146 H 0.1674 0.9582 0.1772 0.044 Uiso 1 1 calc R
C147 C 0.2375(4) 0.9598(4) 0.1135(4) 0.045(2) Uani 1 1 d .
H147 H 0.2581 0.9999 0.1417 0.054 Uiso 1 1 calc R
C148 C 0.2602(4) 0.9259(4) 0.0517(4) 0.0443(19) Uani 1 1 d .
H148 H 0.2965 0.9426 0.0367 0.053 Uiso 1 1 calc R
C149 C 0.2301(4) 0.8670(4) 0.0109(3) 0.0374(17) Uani 1 1 d .
C150 C 0.2497(4) 0.8281(4) -0.0543(4) 0.047(2) Uani 1 1 d .
H150 H 0.2857 0.8426 -0.0718 0.057 Uiso 1 1 calc R
C151 C 0.2180(4) 0.7712(4) -0.0919(4) 0.045(2) Uani 1 1 d .
H151 H 0.2310 0.7473 -0.1356 0.054 Uiso 1 1 calc R
C152 C 0.1660(4) 0.7471(4) -0.0666(3) 0.0370(18) Uani 1 1 d .
C153 C 0.1336(4) 0.6862(4) -0.1016(4) 0.0397(18) Uani 1 1 d .
H153 H 0.1457 0.6598 -0.1451 0.048 Uiso 1 1 calc R
C154 C 0.0851(4) 0.6652(3) -0.0732(3) 0.0349(17) Uani 1 1 d .
H154 H 0.0645 0.6237 -0.0962 0.042 Uiso 1 1 calc R
C155 C 0.0661(4) 0.7054(3) -0.0097(3) 0.0354(17) Uani 1 1 d .
H155 H 0.0317 0.6909 0.0095 0.042 Uiso 1 1 calc R
N156 N 0.0946(3) 0.7631(3) 0.0244(3) 0.0276(13) Uani 1 1 d .
C157 C 0.1444(3) 0.7834(3) -0.0028(3) 0.0284(15) Uani 1 1 d .
C158 C -0.1424(3) 0.5424(3) 0.0639(3) 0.0269(15) Uani 1 1 d .
C159 C -0.2159(3) 0.5510(4) 0.0481(4) 0.0372(17) Uani 1 1 d .
H15M H -0.2378 0.5834 0.0868 0.056 Uiso 1 1 calc R
H15N H -0.2401 0.5095 0.0330 0.056 Uiso 1 1 calc R
H15O H -0.2166 0.5657 0.0145 0.056 Uiso 1 1 calc R
C160 C -0.1419(3) 0.5202(3) 0.1179(3) 0.0335(16) Uani 1 1 d .
H16A H -0.0952 0.5154 0.1288 0.050 Uiso 1 1 calc R
H16B H -0.1658 0.4786 0.1030 0.050 Uiso 1 1 calc R
H16C H -0.1645 0.5528 0.1560 0.050 Uiso 1 1 calc R
C161 C -0.1107(4) 0.4877(3) 0.0038(4) 0.0429(19) Uani 1 1 d .
H16D H -0.1125 0.4992 -0.0320 0.064 Uiso 1 1 calc R
H16E H -0.1358 0.4472 -0.0077 0.064 Uiso 1 1 calc R
H16F H -0.0635 0.4819 0.0130 0.064 Uiso 1 1 calc R
C162 C -0.2255(3) 0.9297(3) 0.3071(3) 0.0310(15) Uani 1 1 d .
C163 C -0.2860(4) 0.8825(4) 0.2814(4) 0.052(2) Uani 1 1 d .
H16G H -0.2711 0.8383 0.2703 0.079 Uiso 1 1 calc R
H16H H -0.3045 0.8842 0.2429 0.079 Uiso 1 1 calc R
H16I H -0.3210 0.8950 0.3144 0.079 Uiso 1 1 calc R
C164 C -0.2521(4) 0.9962(4) 0.3199(5) 0.051(2) Uani 1 1 d .
H16J H -0.2902 1.0073 0.3498 0.077 Uiso 1 1 calc R
H16K H -0.2672 0.9955 0.2794 0.077 Uiso 1 1 calc R
H16L H -0.2161 1.0287 0.3389 0.077 Uiso 1 1 calc R
C165 C -0.2019(5) 0.9300(6) 0.3692(4) 0.062(3) Uani 1 1 d .
H16M H -0.1867 0.8865 0.3607 0.093 Uiso 1 1 calc R
H16N H -0.2393 0.9428 0.3999 0.093 Uiso 1 1 calc R
H16O H -0.1644 0.9610 0.3873 0.093 Uiso 1 1 calc R
C166 C 0.1304(4) 1.1094(4) 0.4469(3) 0.0407(19) Uani 1 1 d .
C167 C 0.0989(7) 1.1700(5) 0.4515(5) 0.066(4) Uani 1 1 d .
H16P H 0.1066 1.2053 0.4946 0.099 Uiso 1 1 calc R
H16Q H 0.0502 1.1629 0.4433 0.099 Uiso 1 1 calc R
H16R H 0.1192 1.1816 0.4195 0.099 Uiso 1 1 calc R
C168 C 0.0958(8) 1.0942(7) 0.4986(5) 0.075(5) Uani 1 1 d .
H16S H 0.0971 1.1330 0.5401 0.113 Uiso 1 1 calc R
H16T H 0.1198 1.0589 0.5022 0.113 Uiso 1 1 calc R
H16U H 0.0488 1.0812 0.4860 0.113 Uiso 1 1 calc R
C169 C 0.2028(5) 1.1191(6) 0.4634(6) 0.073(6) Uani 1 1 d .
H16V H 0.2273 1.1254 0.4299 0.110 Uiso 1 1 calc R
H16W H 0.2204 1.0810 0.4666 0.110 Uiso 1 1 calc R
H16$ H 0.2089 1.1575 0.5047 0.110 Uiso 1 1 calc R
C170 C 0.1071(4) 0.7399(4) 0.3795(3) 0.0371(17) Uani 1 1 d .
C171 C 0.1779(4) 0.7448(4) 0.4089(4) 0.0394(18) Uani 1 1 d .
H17A H 0.1961 0.7887 0.4227 0.059 Uiso 1 1 calc R
H17B H 0.2078 0.7133 0.3767 0.059 Uiso 1 1 calc R
H17C H 0.1748 0.7355 0.4461 0.059 Uiso 1 1 calc R
C172 C 0.0779(5) 0.6714(5) 0.3632(5) 0.061(3) Uani 1 1 d .
H17D H 0.0768 0.6652 0.4023 0.091 Uiso 1 1 calc R
H17E H 0.1066 0.6383 0.3312 0.091 Uiso 1 1 calc R
H17F H 0.0320 0.6675 0.3460 0.091 Uiso 1 1 calc R
C173 C 0.0622(4) 0.7910(6) 0.4278(4) 0.061(3) Uani 1 1 d .
H17G H 0.0555 0.7820 0.4648 0.091 Uiso 1 1 calc R
H17H H 0.0183 0.7904 0.4079 0.091 Uiso 1 1 calc R
H17I H 0.0834 0.8338 0.4421 0.091 Uiso 1 1 calc R
B174 B 0.6352(5) 0.1952(4) 0.3767(4) 0.040(2) Uani 1 1 d .
C175 C 0.6087(4) 0.1212(4) 0.3260(3) 0.0354(17) Uani 1 1 d .
C176 C 0.6208(4) 0.0950(4) 0.2609(4) 0.046(2) Uani 1 1 d .
C177 C 0.6007(5) 0.0343(5) 0.2155(4) 0.058(3) Uani 1 1 d .
C178 C 0.5681(5) -0.0055(5) 0.2361(5) 0.065(3) Uani 1 1 d .
C179 C 0.5564(4) 0.0160(5) 0.3011(5) 0.058(2) Uani 1 1 d .
C180 C 0.5770(4) 0.0786(4) 0.3432(4) 0.046(2) Uani 1 1 d .
C181 C 0.6155(4) 0.2519(4) 0.3547(4) 0.045(2) Uani 1 1 d .
C182 C 0.5711(5) 0.2490(5) 0.3086(4) 0.062(3) Uani 1 1 d .
C183 C 0.5591(7) 0.2997(7) 0.2929(6) 0.079(4) Uani 1 1 d .
C184 C 0.5912(7) 0.3590(6) 0.3281(7) 0.082(4) Uani 1 1 d .
C185 C 0.6339(6) 0.3649(6) 0.3747(7) 0.080(4) Uani 1 1 d .
C186 C 0.6455(5) 0.3135(4) 0.3887(5) 0.054(2) Uani 1 1 d .
C187 C 0.7195(4) 0.1893(3) 0.3796(3) 0.0391(18) Uani 1 1 d .
C188 C 0.7465(4) 0.1598(3) 0.4155(3) 0.0346(17) Uani 1 1 d .
C189 C 0.8152(5) 0.1503(4) 0.4203(4) 0.046(2) Uani 1 1 d .
C190 C 0.8607(4) 0.1721(4) 0.3916(4) 0.045(2) Uani 1 1 d .
C191 C 0.8375(4) 0.2016(4) 0.3557(4) 0.048(2) Uani 1 1 d .
C192 C 0.7679(4) 0.2086(4) 0.3495(4) 0.044(2) Uani 1 1 d .
F16 F 0.6553(3) 0.1315(2) 0.2375(2) 0.0565(13) Uani 1 1 d .
F17 F 0.6127(3) 0.0145(3) 0.1528(2) 0.0794(18) Uani 1 1 d .
F18 F 0.5471(3) -0.0655(3) 0.1934(3) 0.069(2) Uani 1 1 d .
F19 F 0.5247(3) -0.0242(3) 0.3199(3) 0.0784(17) Uani 1 1 d .
F20 F 0.5625(2) 0.0939(3) 0.4054(2) 0.0586(13) Uani 1 1 d .
F21 F 0.6874(3) 0.3245(2) 0.4375(3) 0.0626(14) Uani 1 1 d .
F22 F 0.6641(4) 0.4227(3) 0.4095(4) 0.072(2) Uani 1 1 d .
F23 F 0.5806(5) 0.4079(4) 0.3131(4) 0.079(3) Uani 1 1 d .
F24 F 0.5136(4) 0.2921(5) 0.2472(4) 0.083(3) Uani 1 1 d .
F25 F 0.5339(3) 0.1931(3) 0.2745(3) 0.075(2) Uani 1 1 d .
F26 F 0.7037(2) 0.1357(2) 0.4455(2) 0.0487(11) Uani 1 1 d .
F27 F 0.8355(3) 0.1185(2) 0.4542(2) 0.0566(13) Uani 1 1 d .
F28 F 0.9269(2) 0.1641(3) 0.3957(3) 0.0671(15) Uani 1 1 d .
F29 F 0.8815(3) 0.2255(3) 0.3270(3) 0.0728(16) Uani 1 1 d .
F30 F 0.7504(3) 0.2375(2) 0.3117(2) 0.0558(13) Uani 1 1 d .
O10 O 0.6040(3) 0.2193(3) 0.4403(2) 0.0476(14) Uani 1 1 d .
H10E H 0.6072 0.1912 0.4539 0.071 Uiso 1 1 calc R
C201 C 0.3855(5) 0.0680(4) 0.2354(4) 0.055(2) Uani 1 1 d .
H201 H 0.4319 0.0646 0.2241 0.066 Uiso 1 1 calc R
C202 C 0.3605(5) 0.0306(4) 0.2612(4) 0.051(2) Uani 1 1 d .
H202 H 0.3894 0.0011 0.2675 0.061 Uiso 1 1 calc R
C203 C 0.2946(5) 0.0342(4) 0.2787(4) 0.052(2) Uani 1 1 d .
H203 H 0.2779 0.0068 0.2963 0.062 Uiso 1 1 calc R
C204 C 0.2521(5) 0.0767(5) 0.2711(4) 0.053(2) Uani 1 1 d .
H204 H 0.2061 0.0793 0.2837 0.063 Uiso 1 1 calc R
C205 C 0.2780(5) 0.1172(4) 0.2438(4) 0.061(3) Uani 1 1 d .
H205 H 0.2497 0.1477 0.2387 0.073 Uiso 1 1 calc R
C206 C 0.3461(5) 0.1108(4) 0.2248(4) 0.053(2) Uani 1 1 d .
C207 C 0.3722(7) 0.1532(6) 0.1957(6) 0.096(4) Uani 1 1 d .
H20A H 0.3946 0.1916 0.2290 0.144 Uiso 1 1 calc R
H20B H 0.3345 0.1668 0.1773 0.144 Uiso 1 1 calc R
H20C H 0.4047 0.1289 0.1618 0.144 Uiso 1 1 calc R
C208 C 0.1395(5) 0.5477(4) 0.7342(4) 0.062(3) Uani 1 1 d .
H208 H 0.1021 0.5206 0.7315 0.075 Uiso 1 1 calc R
C209 C 0.2008(7) 0.5408(5) 0.7603(4) 0.068(3) Uani 1 1 d .
H209 H 0.2054 0.5082 0.7746 0.082 Uiso 1 1 calc R
C210 C 0.2544(5) 0.5807(5) 0.7654(4) 0.059(3) Uani 1 1 d .
H210 H 0.2962 0.5756 0.7827 0.071 Uiso 1 1 calc R
C211 C 0.2475(5) 0.6281(5) 0.7455(4) 0.058(2) Uani 1 1 d .
H211 H 0.2842 0.6567 0.7504 0.069 Uiso 1 1 calc R
C212 C 0.1885(5) 0.6346(4) 0.7189(4) 0.052(2) Uani 1 1 d .
H212 H 0.1853 0.6673 0.7047 0.063 Uiso 1 1 calc R
C213 C 0.1337(5) 0.5954(4) 0.7118(4) 0.049(2) Uani 1 1 d .
C214 C 0.0677(7) 0.6026(7) 0.6829(6) 0.102(5) Uani 1 1 d .
H21A H 0.0698 0.6412 0.6755 0.154 Uiso 1 1 calc R
H21B H 0.0307 0.6070 0.7125 0.154 Uiso 1 1 calc R
H21C H 0.0597 0.5641 0.6420 0.154 Uiso 1 1 calc R
C215 C 0.0684(6) 0.4260(7) 0.4622(7) 0.086(4) Uani 1 1 d .
H215 H 0.0762 0.4715 0.4832 0.104 Uiso 1 1 calc R
C216 C 0.0824(8) 0.3918(7) 0.4012(7) 0.105(5) Uani 1 1 d .
H216 H 0.0997 0.4151 0.3794 0.126 Uiso 1 1 calc R
C217 C 0.0746(6) 0.3227(9) 0.3635(6) 0.099(5) Uani 1 1 d .
H217 H 0.0863 0.2994 0.3194 0.119 Uiso 1 1 calc R
C218 C 0.0504(8) 0.2978(10) 0.3966(9) 0.130(7) Uani 1 1 d .
H218 H 0.0423 0.2524 0.3735 0.157 Uiso 1 1 calc R
C219 C 0.0328(7) 0.3239(6) 0.4614(6) 0.086(3) Uani 1 1 d .
H219 H 0.0165 0.2983 0.4813 0.103 Uiso 1 1 calc R
C220 C 0.0415(7) 0.3933(8) 0.4954(7) 0.102(4) Uani 1 1 d .
C221 C 0.0289(7) 0.4212(8) 0.5566(7) 0.104(4) Uani 1 1 d .
H22M H 0.0208 0.3881 0.5714 0.157 Uiso 1 1 calc R
H22N H -0.0112 0.4484 0.5647 0.157 Uiso 1 1 calc R
H22P H 0.0677 0.4483 0.5798 0.157 Uiso 1 1 calc R
C222 C 0.5749(7) 0.0799(9) 0.0452(7) 0.099(4) Uani 1 1 d .
H222 H 0.6040 0.0490 0.0488 0.119 Uiso 1 1 calc R
C223 C 0.5577(9) 0.1339(10) 0.0945(8) 0.109(5) Uani 1 1 d .
H223 H 0.5754 0.1409 0.1351 0.130 Uiso 1 1 calc R
C224 C 0.5166(14) 0.1822(11) 0.0938(9) 0.134(10) Uani 1 1 d .
H224 H 0.5085 0.2215 0.1312 0.161 Uiso 1 1 calc R
C225 C 0.4907(15) 0.1704(15) 0.0401(9) 0.193(16) Uani 1 1 d .
H225 H 0.4599 0.2019 0.0401 0.232 Uiso 1 1 calc R
C226 C 0.5009(9) 0.1184(10) -0.0179(9) 0.115(5) Uani 1 1 d .
H226 H 0.4798 0.1144 -0.0563 0.138 Uiso 1 1 calc R
C227 C 0.5447(9) 0.0713(12) -0.0168(7) 0.127(6) Uani 1 1 d .
C228 C 0.5560(9) 0.0156(11) -0.0699(9) 0.170(9) Uani 1 1 d .
H22D H 0.5135 -0.0006 -0.0936 0.255 Uiso 1 1 calc R
H22E H 0.5741 -0.0168 -0.0575 0.255 Uiso 1 1 calc R
H22F H 0.5887 0.0235 -0.0973 0.255 Uiso 1 1 calc R
C229 C 0.1923(7) -0.0532(7) 0.8196(6) 0.100(4) Uani 1 1 d .
H22G H 0.2205 -0.0817 0.8306 0.149 Uiso 1 1 calc R
H22H H 0.1912 -0.0692 0.7729 0.149 Uiso 1 1 calc R
H22I H 0.1463 -0.0529 0.8353 0.149 Uiso 1 1 calc R
C230 C 0.2230(6) 0.0188(8) 0.8525(7) 0.096(5) Uani 1 1 d .
H23A H 0.2640 0.0210 0.8292 0.115 Uiso 1 1 calc R
H23B H 0.1895 0.0495 0.8502 0.115 Uiso 1 1 calc R
C231 C 0.2397(7) 0.0368(7) 0.9185(7) 0.099(4) Uani 1 1 d .
H23C H 0.2711 0.0047 0.9209 0.118 Uiso 1 1 calc R
H23D H 0.1982 0.0370 0.9423 0.118 Uiso 1 1 calc R
C232 C 0.2735(8) 0.1057(7) 0.9502(10) 0.134(7) Uani 1 1 d .
H23E H 0.3150 0.1057 0.9265 0.161 Uiso 1 1 calc R
H23F H 0.2421 0.1380 0.9480 0.161 Uiso 1 1 calc R
C233 C 0.2907(10) 0.1240(10) 1.0189(9) 0.163(8) Uani 1 1 d .
H23G H 0.2494 0.1250 1.0425 0.244 Uiso 1 1 calc R
H23H H 0.3124 0.1669 1.0383 0.244 Uiso 1 1 calc R
H23I H 0.3218 0.0919 1.0209 0.244 Uiso 1 1 calc R
C234 C 0.2797(9) 0.4730(9) 0.3465(8) 0.119(5) Uani 1 1 d .
H23J H 0.3156 0.4706 0.3743 0.179 Uiso 1 1 calc R
H23K H 0.2993 0.4688 0.3061 0.179 Uiso 1 1 calc R
H23L H 0.2469 0.4379 0.3374 0.179 Uiso 1 1 calc R
C235 C 0.2476(9) 0.5319(11) 0.3769(10) 0.134(7) Uani 1 1 d .
H23M H 0.2088 0.5329 0.3504 0.161 Uiso 1 1 calc R
H23N H 0.2793 0.5672 0.3815 0.161 Uiso 1 1 calc R
C236 C 0.2218(8) 0.5436(9) 0.4454(8) 0.117(5) Uani 1 1 d .
H23O H 0.1941 0.5060 0.4411 0.140 Uiso 1 1 calc R
H23P H 0.2612 0.5468 0.4730 0.140 Uiso 1 1 calc R
C237 C 0.1819(11) 0.6025(12) 0.4764(12) 0.161(9) Uani 1 1 d .
H23Q H 0.1417 0.5989 0.4495 0.193 Uiso 1 1 calc R
H23R H 0.2092 0.6402 0.4800 0.193 Uiso 1 1 calc R
C238 C 0.1589(11) 0.6138(9) 0.5436(10) 0.172(9) Uani 1 1 d .
H23S H 0.1386 0.5738 0.5412 0.258 Uiso 1 1 calc R
H23T H 0.1255 0.6485 0.5598 0.258 Uiso 1 1 calc R
H23U H 0.1979 0.6262 0.5727 0.258 Uiso 1 1 calc R

loop_
_atom_site_aniso_label
_atom_site_aniso_U_11
_atom_site_aniso_U_22
_atom_site_aniso_U_33
_atom_site_aniso_U_23
_atom_site_aniso_U_13
_atom_site_aniso_U_12
Zn1 0.0236(4) 0.0293(4) 0.0265(4) 0.0094(3) -0.0004(3) 0.0032(3)
Zn2 0.0237(4) 0.0261(4) 0.0227(4) 0.0059(3) -0.0011(3) 0.0022(3)
O1 0.017(2) 0.022(2) 0.023(2) 0.0046(19) 0.0023(18) -0.0004(17)
O2 0.023(2) 0.031(2) 0.026(2) 0.015(2) 0.0001(19) -0.0004(19)
O3 0.020(2) 0.023(2) 0.027(2) 0.0057(19) 0.0015(19) 0.0031(18)
O4 0.020(2) 0.026(2) 0.023(2) 0.0070(19) -0.0021(18) -0.0021(18)
C1 0.014(3) 0.027(4) 0.029(3) 0.005(3) 0.004(3) 0.003(3)
C2 0.017(3) 0.026(3) 0.027(3) 0.005(3) -0.003(3) 0.005(3)
C3 0.023(3) 0.033(4) 0.031(4) 0.010(3) 0.003(3) 0.002(3)
C4 0.022(3) 0.028(4) 0.033(4) 0.000(3) -0.001(3) 0.003(3)
C5 0.028(4) 0.019(3) 0.035(4) 0.004(3) -0.006(3) -0.002(3)
C6 0.020(3) 0.021(3) 0.032(3) 0.012(3) -0.001(3) -0.004(3)
C7 0.024(3) 0.021(3) 0.022(3) 0.003(3) -0.002(3) 0.000(3)
C8 0.024(3) 0.021(3) 0.033(4) 0.009(3) -0.001(3) -0.002(3)
C9 0.022(3) 0.025(3) 0.029(3) 0.011(3) 0.000(3) -0.003(3)
C10 0.024(3) 0.023(3) 0.029(3) 0.004(3) -0.002(3) -0.005(3)
C11 0.026(3) 0.030(4) 0.033(4) 0.016(3) -0.005(3) -0.003(3)
C12 0.019(3) 0.029(4) 0.031(3) 0.013(3) -0.002(3) -0.001(3)
C13 0.023(3) 0.026(3) 0.022(3) 0.009(3) 0.007(3) 0.000(3)
C14 0.017(3) 0.026(3) 0.024(3) 0.011(3) 0.000(3) -0.005(3)
C15 0.015(3) 0.028(4) 0.031(3) 0.011(3) 0.005(3) 0.000(3)
C16 0.020(3) 0.029(3) 0.018(3) 0.006(3) 0.000(3) 0.001(3)
C17 0.022(3) 0.025(3) 0.023(3) 0.005(3) 0.003(3) 0.001(3)
C18 0.022(3) 0.024(3) 0.022(3) 0.006(3) -0.001(3) 0.004(3)
C19 0.029(4) 0.019(3) 0.027(3) 0.007(3) -0.004(3) -0.002(3)
C20 0.022(3) 0.019(3) 0.022(3) 0.003(3) -0.001(3) 0.002(3)
C21 0.022(3) 0.021(3) 0.021(3) 0.005(3) 0.001(3) 0.001(3)
C22 0.024(3) 0.020(3) 0.034(4) 0.006(3) 0.004(3) 0.000(3)
C23 0.021(3) 0.028(4) 0.031(4) 0.008(3) 0.004(3) -0.001(3)
C24 0.025(3) 0.034(4) 0.031(4) 0.016(3) 0.005(3) 0.003(3)
C25 0.030(4) 0.030(4) 0.033(4) 0.012(3) 0.002(3) -0.003(3)
C26 0.022(3) 0.030(4) 0.030(3) 0.007(3) 0.002(3) 0.001(3)
C27 0.015(3) 0.024(3) 0.030(3) 0.010(3) 0.000(3) -0.005(2)
C28 0.022(3) 0.027(4) 0.027(3) 0.007(3) -0.001(3) -0.001(3)
C29 0.029(4) 0.040(4) 0.030(4) 0.014(3) 0.001(3) 0.002(3)
C30 0.027(4) 0.038(4) 0.030(4) 0.018(3) 0.006(3) 0.000(3)
C31 0.038(4) 0.040(4) 0.049(4) 0.027(4) 0.007(4) 0.000(3)
C32 0.041(5) 0.068(6) 0.065(6) 0.051(5) 0.001(4) 0.003(4)
C33 0.046(5) 0.086(7) 0.046(5) 0.038(5) -0.005(4) -0.015(5)
C34 0.049(5) 0.068(6) 0.040(5) 0.017(4) 0.005(4) -0.008(5)
C35 0.042(4) 0.048(5) 0.030(4) 0.016(4) 0.004(3) -0.006(4)
C36 0.016(3) 0.030(4) 0.032(4) 0.004(3) -0.005(3) -0.006(3)
C37 0.015(3) 0.029(4) 0.031(3) 0.008(3) -0.003(3) -0.005(3)
C38 0.028(4) 0.043(4) 0.047(4) 0.017(4) -0.008(3) 0.000(3)
C39 0.028(4) 0.047(5) 0.070(6) 0.024(4) -0.009(4) 0.005(3)
C40 0.027(4) 0.043(5) 0.057(5) 0.004(4) -0.001(4) 0.005(3)
C41 0.026(4) 0.039(4) 0.035(4) 0.003(3) 0.004(3) -0.007(3)
C42 0.024(4) 0.033(4) 0.037(4) 0.006(3) -0.004(3) -0.001(3)
C43 0.036(4) 0.062(5) 0.041(4) 0.029(4) -0.010(4) -0.008(4)
C44 0.027(4) 0.034(4) 0.029(3) 0.008(3) -0.004(3) -0.004(3)
N45 0.023(3) 0.034(3) 0.027(3) 0.010(3) 0.001(2) 0.001(2)
C46 0.031(4) 0.041(4) 0.031(4) 0.003(3) -0.002(3) 0.007(3)
C47 0.047(5) 0.051(5) 0.041(4) -0.005(4) -0.006(4) 0.018(4)
C48 0.046(5) 0.052(5) 0.035(4) -0.012(4) -0.013(4) 0.013(4)
C49 0.032(4) 0.037(4) 0.034(4) 0.002(3) -0.005(3) 0.003(3)
C50 0.047(5) 0.053(5) 0.038(4) -0.002(4) -0.018(4) 0.011(4)
C51 0.040(4) 0.053(5) 0.041(4) 0.010(4) -0.016(4) 0.008(4)
C52 0.033(4) 0.038(4) 0.034(4) 0.012(3) -0.002(3) 0.003(3)
C53 0.036(4) 0.047(5) 0.037(4) 0.019(4) -0.006(3) 0.006(3)
C54 0.043(4) 0.037(4) 0.029(4) 0.009(3) 0.003(3) 0.014(3)
C55 0.040(4) 0.028(4) 0.030(4) 0.010(3) 0.000(3) 0.002(3)
N56 0.023(3) 0.032(3) 0.024(3) 0.009(2) 0.003(2) -0.001(2)
C57 0.025(3) 0.035(4) 0.025(3) 0.007(3) -0.002(3) 0.000(3)
C58 0.038(4) 0.032(4) 0.038(4) 0.011(3) -0.019(3) -0.006(3)
C59 0.058(10) 0.066(14) 0.072(13) -0.012(10) -0.021(10) 0.012(10)
C60 0.065(13) 0.072(4) 0.058(13) 0.021(2) -0.050(12) -0.036(19)
C61 0.044(10) 0.059(9) 0.071(16) 0.033(11) -0.025(11) -0.019(8)
C62 0.027(4) 0.027(4) 0.030(3) 0.005(3) 0.002(3) 0.007(3)
C63 0.030(4) 0.034(4) 0.056(5) 0.021(4) 0.014(4) 0.005(3)
C64 0.026(4) 0.035(4) 0.036(4) 0.015(3) 0.003(3) 0.009(3)
C65 0.042(4) 0.037(4) 0.045(4) -0.005(4) -0.010(4) 0.017(4)
C66 0.040(4) 0.047(5) 0.033(4) 0.023(4) 0.006(3) 0.003(3)
C67 0.088(7) 0.067(6) 0.037(5) 0.020(5) -0.017(5) -0.002(5)
C68 0.106(9) 0.090(8) 0.056(6) 0.044(6) 0.013(6) 0.045(7)
C69 0.087(9) 0.078(11) 0.049(6) 0.021(7) -0.022(6) -0.037(8)
C70 0.030(4) 0.033(4) 0.036(4) -0.001(3) 0.007(3) -0.002(3)
C71 0.061(6) 0.043(5) 0.050(5) -0.012(4) 0.014(5) -0.007(4)
C72 0.040(5) 0.046(5) 0.055(5) -0.018(4) 0.005(4) 0.009(4)
C73 0.094(8) 0.056(6) 0.031(4) 0.006(4) -0.005(5) -0.006(5)
B74 0.036(5) 0.031(4) 0.033(4) 0.007(4) -0.004(4) -0.002(4)
C75 0.032(4) 0.036(4) 0.040(4) 0.023(3) 0.001(3) -0.001(3)
C76 0.033(4) 0.041(4) 0.048(5) 0.023(4) 0.002(4) -0.005(3)
C77 0.033(4) 0.043(5) 0.067(5) 0.039(4) 0.001(4) 0.004(3)
C78 0.027(4) 0.031(4) 0.080(6) 0.027(4) -0.001(4) 0.005(3)
C79 0.048(5) 0.031(4) 0.053(5) 0.008(4) 0.004(4) -0.002(4)
C80 0.048(5) 0.027(4) 0.047(4) 0.017(4) -0.005(4) -0.001(3)
C81 0.064(6) 0.053(6) 0.059(6) 0.014(5) -0.030(5) 0.009(5)
C82 0.046(5) 0.042(5) 0.087(7) 0.015(5) -0.021(6) 0.000(4)
C83 0.046(5) 0.047(5) 0.071(6) 0.022(5) 0.004(5) 0.002(4)
C84 0.037(4) 0.034(4) 0.059(5) 0.023(4) -0.004(4) -0.001(3)
C85 0.055(5) 0.023(4) 0.037(4) 0.017(3) -0.010(4) 0.000(3)
C86 0.060(5) 0.037(4) 0.047(4) 0.028(4) 0.005(4) 0.009(4)
C87 0.044(4) 0.028(4) 0.038(4) 0.004(3) -0.007(4) 0.004(3)
C88 0.055(5) 0.034(4) 0.042(4) 0.020(4) -0.003(4) 0.008(4)
C89 0.070(6) 0.046(5) 0.062(6) 0.034(5) 0.015(5) 0.007(4)
C90 0.091(8) 0.043(5) 0.069(6) 0.039(5) 0.011(6) 0.000(5)
C91 0.063(6) 0.026(4) 0.062(5) 0.026(4) 0.001(5) 0.004(4)
C92 0.047(5) 0.033(4) 0.042(4) 0.018(4) -0.005(4) 0.003(4)
F1 0.055(3) 0.060(3) 0.043(3) 0.032(2) 0.002(2) 0.008(2)
F2 0.064(3) 0.065(3) 0.089(4) 0.057(3) 0.006(3) 0.014(3)
F3 0.056(3) 0.037(3) 0.115(4) 0.035(3) 0.010(3) 0.009(2)
F4 0.094(4) 0.039(3) 0.063(3) -0.002(3) 0.000(3) 0.012(3)
F5 0.099(4) 0.045(3) 0.035(2) 0.011(2) -0.009(3) 0.015(3)
F6 0.084(4) 0.053(3) 0.044(3) 0.016(2) -0.021(3) 0.008(3)
F7 0.083(4) 0.079(4) 0.073(4) 0.019(3) -0.046(3) 0.003(3)
F8 0.050(3) 0.070(4) 0.093(6) 0.024(4) -0.020(4) -0.012(3)
F9 0.049(3) 0.074(4) 0.125(5) 0.052(4) 0.005(3) -0.003(3)
F10 0.054(3) 0.056(3) 0.057(3) 0.034(2) 0.001(2) -0.002(2)
F11 0.055(3) 0.054(3) 0.085(4) 0.049(3) 0.015(3) 0.012(2)
F12 0.071(4) 0.064(4) 0.100(4) 0.051(3) 0.035(3) 0.012(3)
F13 0.115(5) 0.058(4) 0.111(5) 0.060(4) 0.041(4) 0.008(3)
F14 0.098(4) 0.047(3) 0.090(4) 0.047(3) -0.001(3) 0.009(3)
F15 0.061(3) 0.034(2) 0.066(3) 0.021(2) -0.004(3) 0.011(2)
O9 0.051(3) 0.041(3) 0.032(3) 0.014(2) -0.003(2) -0.004(2)
Zn3 0.0251(4) 0.0245(4) 0.0244(4) 0.0079(3) 0.0009(3) -0.0018(3)
Zn4 0.0267(4) 0.0243(4) 0.0215(4) 0.0056(3) 0.0018(3) -0.0040(3)
O5 0.022(2) 0.018(2) 0.025(2) 0.0069(18) -0.0003(18) -0.0023(17)
O6 0.022(2) 0.025(2) 0.023(2) 0.0128(19) -0.0006(18) 0.0008(18)
O7 0.022(2) 0.019(2) 0.022(2) 0.0031(18) -0.0001(18) -0.0003(18)
O8 0.017(2) 0.029(2) 0.024(2) 0.0105(19) 0.0046(18) 0.0034(18)
C101 0.021(3) 0.024(3) 0.030(3) 0.012(3) 0.003(3) 0.002(3)
C102 0.023(3) 0.022(3) 0.029(3) 0.010(3) 0.001(3) -0.001(3)
C103 0.028(3) 0.016(3) 0.022(3) 0.005(3) 0.004(3) 0.002(3)
C104 0.026(3) 0.020(3) 0.019(3) 0.001(3) 0.004(3) 0.001(3)
C105 0.021(3) 0.020(3) 0.022(3) 0.003(3) 0.000(3) -0.002(3)
C106 0.020(3) 0.022(3) 0.022(3) 0.008(3) 0.002(3) -0.002(3)
C107 0.022(3) 0.019(3) 0.021(3) 0.003(3) 0.003(3) -0.005(3)
C108 0.023(3) 0.027(4) 0.026(3) 0.009(3) -0.003(3) 0.001(3)
C109 0.021(3) 0.019(3) 0.028(3) 0.010(3) -0.008(3) -0.004(2)
C110 0.026(3) 0.025(4) 0.028(3) 0.011(3) -0.006(3) -0.002(3)
C111 0.023(3) 0.022(3) 0.033(3) 0.014(3) 0.002(3) 0.005(3)
C112 0.025(3) 0.021(3) 0.023(3) 0.005(3) -0.003(3) 0.000(3)
C113 0.021(3) 0.017(3) 0.024(3) 0.006(3) -0.006(3) -0.004(2)
C114 0.015(3) 0.028(3) 0.022(3) 0.014(3) 0.000(3) 0.001(2)
C115 0.024(3) 0.019(3) 0.030(3) 0.009(3) -0.001(3) -0.004(3)
C116 0.023(3) 0.021(3) 0.026(3) 0.012(3) -0.004(3) -0.009(3)
C117 0.023(3) 0.019(3) 0.027(3) 0.004(3) 0.000(3) -0.001(3)
C118 0.033(4) 0.022(3) 0.024(3) 0.003(3) 0.000(3) 0.001(3)
C119 0.027(3) 0.027(4) 0.024(3) 0.008(3) 0.000(3) 0.001(3)
C120 0.020(3) 0.025(3) 0.023(3) 0.009(3) 0.001(3) -0.002(3)
C121 0.021(3) 0.021(3) 0.020(3) 0.007(3) 0.003(3) -0.002(2)
C122 0.019(3) 0.021(3) 0.026(3) 0.004(3) -0.001(3) 0.003(3)
C123 0.020(3) 0.026(3) 0.025(3) 0.004(3) -0.002(3) 0.003(3)
C124 0.025(3) 0.032(4) 0.020(3) 0.006(3) 0.000(3) 0.004(3)
C125 0.015(3) 0.037(4) 0.031(3) 0.018(3) 0.002(3) -0.001(3)
C126 0.023(3) 0.026(4) 0.034(4) 0.013(3) 0.001(3) -0.002(3)
C127 0.019(3) 0.022(3) 0.025(3) 0.006(3) -0.002(3) 0.004(3)
C128 0.019(3) 0.025(3) 0.020(3) 0.007(3) -0.001(3) 0.003(3)
C129 0.027(4) 0.041(4) 0.035(4) 0.023(3) -0.006(3) -0.004(3)
C130 0.036(4) 0.032(4) 0.031(4) 0.016(3) -0.006(3) 0.001(3)
C131 0.056(5) 0.048(5) 0.047(5) 0.025(4) -0.009(4) -0.015(4)
C132 0.068(6) 0.065(6) 0.066(6) 0.046(6) -0.011(5) -0.023(5)
C133 0.047(5) 0.101(9) 0.065(6) 0.060(7) -0.004(5) -0.012(5)
C134 0.060(6) 0.092(8) 0.048(5) 0.041(6) 0.009(5) 0.025(6)
C135 0.051(5) 0.044(5) 0.039(4) 0.021(4) -0.005(4) 0.010(4)
C136 0.021(3) 0.027(4) 0.026(3) 0.006(3) 0.003(3) 0.002(3)
C137 0.017(3) 0.030(4) 0.026(3) 0.004(3) 0.005(3) 0.005(3)
C138 0.027(4) 0.034(4) 0.033(4) 0.012(3) 0.004(3) 0.006(3)
C139 0.027(4) 0.043(4) 0.035(4) 0.010(3) 0.000(3) 0.007(3)
C140 0.021(4) 0.044(5) 0.051(5) 0.002(4) -0.002(4) -0.001(3)
C141 0.031(4) 0.033(4) 0.060(5) 0.010(4) 0.005(4) -0.008(3)
C142 0.025(4) 0.036(4) 0.033(4) 0.010(3) 0.001(3) 0.002(3)
C143 0.029(4) 0.049(5) 0.038(4) 0.024(4) 0.009(3) 0.010(3)
C144 0.029(4) 0.028(4) 0.024(3) 0.009(3) -0.002(3) 0.001(3)
N145 0.029(3) 0.032(3) 0.024(3) 0.006(3) -0.003(2) -0.004(2)
C146 0.046(4) 0.033(4) 0.024(3) 0.008(3) 0.002(3) -0.004(3)
C147 0.051(5) 0.044(5) 0.037(4) 0.016(4) 0.000(4) -0.021(4)
C148 0.043(5) 0.052(5) 0.038(4) 0.020(4) 0.005(4) -0.021(4)
C149 0.033(4) 0.047(5) 0.030(4) 0.014(3) 0.003(3) -0.002(3)
C150 0.042(5) 0.051(5) 0.047(5) 0.019(4) 0.010(4) -0.009(4)
C151 0.044(5) 0.049(5) 0.032(4) 0.008(4) 0.017(4) 0.002(4)
C152 0.035(4) 0.038(4) 0.031(4) 0.008(3) 0.005(3) 0.006(3)
C153 0.040(4) 0.034(4) 0.032(4) 0.003(3) 0.003(3) 0.001(3)
C154 0.034(4) 0.030(4) 0.030(4) 0.004(3) 0.002(3) -0.007(3)
C155 0.035(4) 0.031(4) 0.033(4) 0.007(3) -0.004(3) -0.002(3)
N156 0.029(3) 0.025(3) 0.028(3) 0.011(2) -0.001(2) -0.001(2)
C157 0.023(3) 0.033(4) 0.029(3) 0.014(3) 0.000(3) -0.001(3)
C158 0.023(3) 0.016(3) 0.034(4) 0.004(3) 0.003(3) -0.005(3)
C159 0.032(4) 0.032(4) 0.042(4) 0.012(3) -0.006(3) -0.007(3)
C160 0.028(4) 0.029(4) 0.042(4) 0.014(3) 0.003(3) -0.006(3)
C161 0.044(4) 0.025(4) 0.043(4) 0.000(3) 0.018(4) -0.007(3)
C162 0.028(4) 0.030(4) 0.030(3) 0.008(3) 0.011(3) 0.004(3)
C163 0.031(4) 0.051(5) 0.065(5) 0.016(4) 0.015(4) -0.004(4)
C164 0.045(5) 0.033(4) 0.076(6) 0.024(4) 0.021(4) 0.007(4)
C165 0.048(5) 0.103(8) 0.043(5) 0.039(5) 0.020(4) 0.023(5)
C166 0.040(4) 0.031(4) 0.034(4) -0.002(3) -0.009(3) 0.008(3)
C167 0.082(10) 0.043(6) 0.073(7) -0.013(5) -0.029(7) 0.028(6)
C168 0.097(14) 0.091(9) 0.037(6) -0.008(6) 0.009(7) -0.008(9)
C169 0.053(6) 0.082(8) 0.084(9) -0.023(7) -0.015(6) 0.020(6)
C170 0.035(4) 0.046(5) 0.031(4) 0.018(3) -0.006(3) -0.006(3)
C171 0.037(4) 0.048(5) 0.036(4) 0.022(4) 0.000(3) 0.004(3)
C172 0.066(6) 0.079(7) 0.063(6) 0.055(5) -0.025(5) -0.040(5)
C173 0.040(5) 0.108(8) 0.043(5) 0.042(5) 0.007(4) 0.022(5)
B174 0.046(5) 0.038(5) 0.030(4) 0.009(4) 0.007(4) 0.015(4)
C175 0.033(4) 0.035(4) 0.041(4) 0.019(3) 0.003(3) 0.013(3)
C176 0.047(5) 0.038(5) 0.048(5) 0.015(4) -0.003(4) 0.005(4)
C177 0.043(5) 0.064(6) 0.048(5) 0.006(5) -0.005(4) 0.012(5)
C178 0.042(5) 0.051(6) 0.080(7) 0.011(5) -0.007(5) -0.007(4)
C179 0.035(5) 0.051(6) 0.081(7) 0.024(5) -0.001(5) 0.002(4)
C180 0.037(4) 0.046(5) 0.057(5) 0.024(4) 0.006(4) 0.010(4)
C181 0.047(5) 0.046(5) 0.043(4) 0.021(4) 0.013(4) 0.019(4)
C182 0.073(7) 0.065(6) 0.051(5) 0.029(5) 0.008(5) 0.031(6)
C183 0.083(9) 0.078(11) 0.075(7) 0.028(8) 0.005(7) 0.022(9)
C184 0.090(10) 0.071(8) 0.086(9) 0.025(8) 0.019(8) 0.022(8)
C185 0.072(7) 0.074(8) 0.117(10) 0.061(8) 0.045(7) 0.039(6)
C186 0.067(6) 0.036(5) 0.065(6) 0.027(4) 0.025(5) 0.026(4)
C187 0.057(5) 0.024(4) 0.029(4) 0.006(3) 0.004(4) 0.009(3)
C188 0.042(4) 0.033(4) 0.032(4) 0.018(3) 0.002(3) 0.001(3)
C189 0.060(5) 0.036(4) 0.034(4) 0.009(4) -0.010(4) 0.012(4)
C190 0.029(4) 0.047(5) 0.048(5) 0.012(4) 0.009(4) 0.007(4)
C191 0.041(5) 0.055(5) 0.049(5) 0.025(4) 0.014(4) 0.000(4)
C192 0.053(5) 0.040(5) 0.040(4) 0.018(4) 0.015(4) 0.013(4)
F16 0.070(3) 0.056(3) 0.039(2) 0.016(2) 0.008(2) 0.011(3)
F17 0.081(4) 0.074(4) 0.047(3) -0.006(3) -0.006(3) 0.012(3)
F18 0.073(4) 0.054(4) 0.081(5) -0.007(3) -0.015(4) -0.020(3)
F19 0.055(3) 0.061(4) 0.129(5) 0.052(4) -0.004(3) -0.017(3)
F20 0.053(3) 0.064(3) 0.066(3) 0.035(3) 0.006(3) 0.007(2)
F21 0.070(3) 0.035(3) 0.071(3) 0.013(2) 0.000(3) 0.002(2)
F22 0.088(5) 0.035(3) 0.093(7) 0.040(4) 0.046(5) 0.021(3)
F23 0.078(8) 0.077(6) 0.083(7) 0.029(6) 0.021(6) 0.028(6)
F24 0.089(7) 0.083(8) 0.078(6) 0.027(6) -0.013(5) 0.015(6)
F25 0.073(4) 0.084(5) 0.067(4) 0.010(3) -0.016(3) 0.027(4)
F26 0.055(3) 0.050(3) 0.047(3) 0.027(2) 0.003(2) 0.010(2)
F27 0.066(3) 0.056(3) 0.049(3) 0.024(2) -0.012(2) 0.014(2)
F28 0.046(3) 0.073(4) 0.072(3) 0.022(3) 0.000(3) 0.017(3)
F29 0.060(3) 0.084(4) 0.088(4) 0.050(3) 0.030(3) 0.016(3)
F30 0.060(3) 0.064(3) 0.062(3) 0.045(3) 0.017(2) 0.019(3)
O10 0.061(4) 0.044(3) 0.036(3) 0.016(3) 0.010(3) 0.018(3)
C201 0.062(6) 0.050(5) 0.050(5) 0.021(4) 0.007(4) 0.008(4)
C202 0.061(6) 0.030(4) 0.051(5) 0.008(4) 0.006(4) -0.001(4)
C203 0.059(6) 0.052(5) 0.041(5) 0.018(4) -0.011(4) -0.015(4)
C204 0.050(5) 0.059(6) 0.035(4) 0.008(4) -0.005(4) -0.006(4)
C205 0.075(7) 0.042(5) 0.041(5) -0.004(4) -0.025(5) 0.015(5)
C206 0.073(6) 0.036(5) 0.048(5) 0.018(4) -0.010(5) -0.011(4)
C207 0.139(12) 0.066(7) 0.104(9) 0.057(7) -0.003(8) -0.021(7)
C208 0.078(7) 0.036(5) 0.053(5) 0.002(4) 0.019(5) -0.001(5)
C209 0.120(10) 0.047(6) 0.041(5) 0.022(4) 0.024(6) 0.037(6)
C210 0.068(6) 0.065(6) 0.028(4) 0.006(4) 0.006(4) 0.020(5)
C211 0.060(6) 0.051(6) 0.038(4) -0.003(4) 0.011(4) 0.009(5)
C212 0.073(6) 0.038(5) 0.043(5) 0.015(4) 0.015(5) 0.005(4)
C213 0.054(5) 0.039(5) 0.046(5) 0.012(4) 0.009(4) 0.007(4)
C214 0.095(9) 0.087(9) 0.097(9) 0.015(7) -0.009(7) 0.033(8)
C215 0.077(8) 0.118(11) 0.104(10) 0.085(10) -0.025(7) -0.021(7)
C216 0.131(12) 0.079(9) 0.090(10) 0.025(8) -0.052(9) -0.001(8)
C217 0.077(8) 0.162(15) 0.068(7) 0.060(10) -0.004(6) 0.009(9)
C218 0.099(11) 0.22(2) 0.154(15) 0.152(16) -0.007(11) 0.012(11)
C219 0.113(10) 0.060(7) 0.080(8) 0.028(6) 0.009(7) -0.004(7)
C220 0.086(9) 0.127(13) 0.090(10) 0.045(10) -0.019(8) -0.003(8)
C221 0.108(11) 0.103(11) 0.112(11) 0.057(10) -0.013(9) -0.006(8)
C222 0.073(8) 0.128(13) 0.097(10) 0.051(10) 0.007(8) -0.035(8)
C223 0.120(13) 0.106(13) 0.100(11) 0.046(11) 0.009(10) -0.046(10)
C224 0.18(3) 0.113(15) 0.109(14) 0.023(12) 0.064(16) -0.070(17)
C225 0.25(4) 0.26(3) 0.068(11) 0.051(16) -0.051(16) -0.07(3)
C226 0.104(12) 0.139(15) 0.115(13) 0.070(12) -0.014(10) -0.026(10)
C227 0.106(12) 0.177(19) 0.080(10) 0.042(12) 0.031(9) -0.051(12)
C228 0.132(14) 0.18(2) 0.128(14) 0.013(14) 0.024(12) -0.095(14)
C229 0.117(11) 0.090(9) 0.075(8) 0.021(7) 0.028(7) -0.009(8)
C230 0.056(7) 0.173(15) 0.111(10) 0.109(11) 0.025(7) 0.018(8)
C231 0.073(8) 0.107(11) 0.128(12) 0.065(9) 0.027(8) -0.001(7)
C232 0.120(12) 0.063(9) 0.187(18) 0.026(10) 0.069(12) -0.015(8)
C233 0.141(15) 0.132(16) 0.139(16) -0.009(13) 0.047(13) 0.014(13)
C234 0.134(14) 0.119(13) 0.110(11) 0.057(11) -0.042(10) -0.021(11)
C235 0.121(13) 0.19(2) 0.161(16) 0.144(17) -0.046(12) -0.042(13)
C236 0.088(10) 0.133(14) 0.141(14) 0.072(12) -0.036(10) -0.042(10)
C237 0.164(19) 0.17(2) 0.19(2) 0.108(19) -0.094(17) -0.050(16)
C238 0.18(2) 0.112(14) 0.151(18) -0.006(13) -0.036(16) -0.027(13)

loop_
_atom_type_symbol
_atom_type_description
_atom_type_scat_dispersion_real
_atom_type_scat_dispersion_imag
_atom_type_scat_source
C C 0.0033 0.0016 'International Tables Vol C Tables 4.2.6.8 and 6.1.1.4'
H H 0.0000 0.0000 'International Tables Vol C Tables 4.2.6.8 and 6.1.1.4'
N N 0.0061 0.0033 'International Tables Vol C Tables 4.2.6.8 and 6.1.1.4'
O O 0.0106 0.0060 'International Tables Vol C Tables 4.2.6.8 and 6.1.1.4'
Zn Zn 0.2839 1.4301 'International Tables Vol C Tables 4.2.6.8 and 6.1.1.4'
B B 0.0013 0.0007 'International Tables Vol C Tables 4.2.6.8 and 6.1.1.4'
F F 0.0171 0.0103 'International Tables Vol C Tables 4.2.6.8 and 6.1.1.4'

loop_
_geom_angle_atom_site_label_1
_geom_angle_atom_site_label_2
_geom_angle_atom_site_label_3
_geom_angle
C43 Zn1 O3 143.5(3)
C43 Zn1 O1 136.7(3)
O3 Zn1 O1 79.79(16)
C43 Zn1 Zn2 175.9(3)
O3 Zn1 Zn2 40.27(12)
O1 Zn1 Zn2 39.52(12)
O1 Zn2 O3 78.69(16)
O1 Zn2 N45 170.2(2)
O3 Zn2 N45 100.26(19)
O1 Zn2 N56 99.26(18)
O3 Zn2 N56 170.0(2)
N45 Zn2 N56 80.1(2)
O1 Zn2 O2 83.73(17)
O3 Zn2 O2 83.53(17)
N45 Zn2 O2 105.9(2)
N56 Zn2 O2 106.07(19)
O1 Zn2 O4 82.07(16)
O3 Zn2 O4 80.80(16)
N45 Zn2 O4 88.17(19)
N56 Zn2 O4 89.23(19)
O2 Zn2 O4 160.61(14)
O1 Zn2 Zn1 39.73(12)
O3 Zn2 Zn1 38.96(12)
N45 Zn2 Zn1 138.54(15)
N56 Zn2 Zn1 138.29(14)
O2 Zn2 Zn1 81.27(10)
O4 Zn2 Zn1 79.37(10)
C7 O1 Zn2 148.6(4)
C7 O1 Zn1 110.6(3)
Zn2 O1 Zn1 100.74(18)
C14 O2 C29 110.8(5)
C14 O2 Zn2 114.9(3)
C29 O2 Zn2 134.2(4)
C21 O3 Zn1 117.3(4)
C21 O3 Zn2 141.9(4)
Zn1 O3 Zn2 100.77(18)
C28 O4 C36 112.5(5)
C28 O4 Zn2 114.4(4)
C36 O4 Zn2 132.5(4)
C27 C1 C2 114.8(5)
C27 C1 H1A 108.6
C2 C1 H1A 108.6
C27 C1 H1B 108.6
C2 C1 H1B 108.6
H1A C1 H1B 107.5
C7 C2 C3 118.3(6)
C7 C2 C1 119.2(5)
C3 C2 C1 122.5(6)
C4 C3 C2 122.3(7)
C4 C3 H3 118.9
C2 C3 H3 118.9
C3 C4 C5 117.3(6)
C3 C4 C70 120.1(7)
C5 C4 C70 122.6(6)
C6 C5 C4 122.2(6)
C6 C5 H5 118.9
C4 C5 H5 118.9
C7 C6 C5 118.2(6)
C7 C6 C8 119.1(6)
C5 C6 C8 122.6(6)
O1 C7 C2 119.1(6)
O1 C7 C6 119.3(6)
C2 C7 C6 121.5(6)
C9 C8 C6 114.1(5)
C9 C8 H8A 108.7
C6 C8 H8A 108.7
C9 C8 H8B 108.7
C6 C8 H8B 108.7
H8A C8 H8B 107.6
C14 C9 C10 117.6(6)
C14 C9 C8 122.6(5)
C10 C9 C8 119.8(6)
C11 C10 C9 122.2(6)
C11 C10 H10 118.9
C9 C10 H10 118.9
C10 C11 C12 117.6(6)
C10 C11 C58 120.4(6)
C12 C11 C58 122.0(6)
C11 C12 C13 122.5(6)
C11 C12 H12 118.8
C13 C12 H12 118.8
C14 C13 C12 117.2(6)
C14 C13 C15 122.3(5)
C12 C13 C15 120.5(5)
C9 C14 C13 122.4(5)
C9 C14 O2 119.0(5)
C13 C14 O2 118.6(5)
C16 C15 C13 117.0(5)
C16 C15 H15A 108.0
C13 C15 H15A 108.0
C16 C15 H15B 108.0
C13 C15 H15B 108.0
H15A C15 H15B 107.3
C17 C16 C21 117.8(6)
C17 C16 C15 120.8(6)
C21 C16 C15 121.2(5)
C18 C17 C16 122.6(6)
C18 C17 H17 118.7
C16 C17 H17 118.7
C17 C18 C19 118.1(6)
C17 C18 C62 123.0(6)
C19 C18 C62 118.7(6)
C18 C19 C20 121.8(6)
C18 C19 H19 119.1
C20 C19 H19 119.1
C19 C20 C21 118.6(6)
C19 C20 C22 120.0(6)
C21 C20 C22 121.0(5)
O3 C21 C20 119.5(6)
O3 C21 C16 119.5(6)
C20 C21 C16 121.1(6)
C20 C22 C23 117.7(5)
C20 C22 H22A 107.9
C23 C22 H22A 107.9
C20 C22 H22B 107.9
C23 C22 H22B 107.9
H22A C22 H22B 107.2
C24 C23 C28 117.8(6)
C24 C23 C22 121.3(6)
C28 C23 C22 120.9(6)
C23 C24 C25 122.6(6)
C23 C24 H24 118.7
C25 C24 H24 118.7
C26 C25 C24 117.3(6)
C26 C25 C66 120.2(6)
C24 C25 C66 122.4(6)
C25 C26 C27 122.6(6)
C25 C26 H26 118.7
C27 C26 H26 118.7
C28 C27 C26 117.8(6)
C28 C27 C1 123.0(6)
C26 C27 C1 119.1(6)
C27 C28 O4 119.0(5)
C27 C28 C23 121.5(6)
O4 C28 C23 119.4(5)
O2 C29 C30 109.5(6)
O2 C29 H29A 109.8
C30 C29 H29A 109.8
O2 C29 H29B 109.8
C30 C29 H29B 109.8
H29A C29 H29B 108.2
C35 C30 C31 119.4(7)
C35 C30 C29 121.0(6)
C31 C30 C29 119.6(6)
C30 C31 C32 118.2(8)
C30 C31 H31 120.9
C32 C31 H31 120.9
C33 C32 C31 120.1(8)
C33 C32 H32 120.0
C31 C32 H32 120.0
C32 C33 C34 121.6(8)
C32 C33 H33 119.2
C34 C33 H33 119.2
C35 C34 C33 119.4(8)
C35 C34 H34 120.3
C33 C34 H34 120.3
C34 C35 C30 121.3(8)
C34 C35 H35 119.3
C30 C35 H35 119.3
O4 C36 C37 112.7(5)
O4 C36 H36A 109.0
C37 C36 H36A 109.0
O4 C36 H36B 109.0
C37 C36 H36B 109.0
H36A C36 H36B 107.8
C38 C37 C42 118.9(6)
C38 C37 C36 119.5(6)
C42 C37 C36 121.5(6)
C37 C38 C39 120.1(8)
C37 C38 H38 120.0
C39 C38 H38 120.0
C40 C39 C38 120.3(8)
C40 C39 H39 119.8
C38 C39 H39 119.8
C41 C40 C39 120.1(7)
C41 C40 H40 119.9
C39 C40 H40 119.9
C40 C41 C42 119.9(8)
C40 C41 H41 120.0
C42 C41 H41 120.0
C41 C42 C37 120.6(7)
C41 C42 H42 119.7
C37 C42 H42 119.7
Zn1 C43 H43A 109.5
Zn1 C43 H43B 109.5
H43A C43 H43B 109.5
Zn1 C43 H43C 109.5
H43A C43 H43C 109.5
H43B C43 H43C 109.5
N45 C44 C49 122.4(6)
N45 C44 C57 117.0(6)
C49 C44 C57 120.6(6)
C46 N45 C44 118.1(6)
C46 N45 Zn2 129.1(5)
C44 N45 Zn2 112.7(4)
N45 C46 C47 122.8(7)
N45 C46 H46 118.6
C47 C46 H46 118.6
C46 C47 C48 119.2(7)
C46 C47 H47 120.4
C48 C47 H47 120.4
C47 C48 C49 119.4(7)
C47 C48 H48 120.3
C49 C48 H48 120.3
C44 C49 C48 118.0(6)
C44 C49 C50 118.2(6)
C48 C49 C50 123.8(7)
C51 C50 C49 121.8(7)
C51 C50 H50 119.1
C49 C50 H50 119.1
C50 C51 C52 120.9(7)
C50 C51 H51 119.5
C52 C51 H51 119.5
C57 C52 C51 119.5(6)
C57 C52 C53 115.9(6)
C51 C52 C53 124.6(6)
C54 C53 C52 120.4(6)
C54 C53 H53 119.8
C52 C53 H53 119.8
C53 C54 C55 119.6(7)
C53 C54 H54 120.2
C55 C54 H54 120.2
N56 C55 C54 122.7(6)
N56 C55 H55 118.6
C54 C55 H55 118.6
C55 N56 C57 118.4(6)
C55 N56 Zn2 129.5(4)
C57 N56 Zn2 112.0(4)
N56 C57 C52 123.0(6)
N56 C57 C44 118.0(6)
C52 C57 C44 119.0(6)
C60 C58 C61 113.0(13)
C60 C58 C59 106.3(14)
C61 C58 C59 104.3(11)
C60 C58 C11 111.7(7)
C61 C58 C11 111.4(7)
C59 C58 C11 109.8(7)
C58 C59 H59A 109.5
C58 C59 H59B 109.5
H59A C59 H59B 109.5
C58 C59 H59C 109.5
H59A C59 H59C 109.5
H59B C59 H59C 109.5
C58 C60 H60A 109.5
C58 C60 H60B 109.5
H60A C60 H60B 109.5
C58 C60 H60C 109.5
H60A C60 H60C 109.5
H60B C60 H60C 109.5
C58 C61 H61A 109.5
C58 C61 H61B 109.5
H61A C61 H61B 109.5
C58 C61 H61C 109.5
H61A C61 H61C 109.5
H61B C61 H61C 109.5
C64 C62 C63 108.1(5)
C64 C62 C65 108.2(6)
C63 C62 C65 109.4(7)
C64 C62 C18 111.3(6)
C63 C62 C18 110.7(5)
C65 C62 C18 109.1(5)
C62 C63 H63A 109.5
C62 C63 H63B 109.5
H63A C63 H63B 109.5
C62 C63 H63C 109.5
H63A C63 H63C 109.5
H63B C63 H63C 109.5
C62 C64 H64A 109.5
C62 C64 H64B 109.5
H64A C64 H64B 109.5
C62 C64 H64C 109.5
H64A C64 H64C 109.5
H64B C64 H64C 109.5
C62 C65 H65A 109.5
C62 C65 H65B 109.5
H65A C65 H65B 109.5
C62 C65 H65C 109.5
H65A C65 H65C 109.5
H65B C65 H65C 109.5
C69 C66 C68 113.8(9)
C69 C66 C25 108.7(6)
C68 C66 C25 111.1(6)
C69 C66 C67 108.0(8)
C68 C66 C67 104.2(7)
C25 C66 C67 111.0(6)
C66 C67 H67A 109.5
C66 C67 H67B 109.5
H67A C67 H67B 109.5
C66 C67 H67C 109.5
H67A C67 H67C 109.5
H67B C67 H67C 109.5
C66 C68 H68A 109.5
C66 C68 H68B 109.5
H68A C68 H68B 109.5
C66 C68 H68C 109.5
H68A C68 H68C 109.5
H68B C68 H68C 109.5
C66 C69 H69A 109.5
C66 C69 H69B 109.5
H69A C69 H69B 109.5
C66 C69 H69C 109.5
H69A C69 H69C 109.5
H69B C69 H69C 109.5
C71 C70 C72 108.4(7)
C71 C70 C4 113.7(7)
C72 C70 C4 110.7(6)
C71 C70 C73 107.6(7)
C72 C70 C73 107.3(8)
C4 C70 C73 108.9(6)
C70 C71 H71A 109.5
C70 C71 H71B 109.5
H71A C71 H71B 109.5
C70 C71 H71C 109.5
H71A C71 H71C 109.5
H71B C71 H71C 109.5
C70 C72 H72A 109.5
C70 C72 H72B 109.5
H72A C72 H72B 109.5
C70 C72 H72C 109.5
H72A C72 H72C 109.5
H72B C72 H72C 109.5
C70 C73 H73A 109.5
C70 C73 H73B 109.5
H73A C73 H73B 109.5
C70 C73 H73C 109.5
H73A C73 H73C 109.5
H73B C73 H73C 109.5
O9 B74 C85 103.1(6)
O9 B74 C75 114.9(6)
C85 B74 C75 111.2(6)
O9 B74 C87 111.8(6)
C85 B74 C75 111.1(6)
C87 B74 C75 101.4(6)
C80 C75 C76 113.1(7)
C80 C75 B74 122.3(6)
C76 C75 B74 124.6(6)
F1 C76 C77 116.2(7)
F1 C76 C75 120.3(7)
C77 C76 C75 123.4(7)
F2 C77 C76 120.5(8)
F2 C77 C78 118.3(7)
C76 C77 C78 121.2(7)
F3 C78 C79 121.1(8)
F3 C78 C77 120.8(7)
C79 C78 C77 118.1(7)
F4 C79 C78 121.1(7)
F4 C79 C80 119.0(8)
C78 C79 C80 119.9(8)
F5 C80 C75 118.6(6)
F5 C80 C79 117.2(7)
C75 C80 C79 124.1(7)
F7 C81 C88 120.5(10)
F7 C81 C82 120.6(9)
C88 C81 C82 118.9(8)
F8 C82 C83 120.0(11)
F8 C82 C81 120.6(9)
C83 C82 C81 119.4(9)
F9 C83 C82 120.2(9)
F9 C83 C84 120.6(8)
C82 C83 C84 119.2(10)
F10 C84 C87 120.7(7)
F10 C84 C83 114.7(8)
C87 C84 C83 124.6(8)
C86 C85 C92 112.7(7)
C86 C85 B74 123.6(6)
C92 C85 B74 122.8(7)
F11 C86 C89 114.8(7)
F11 C86 C85 120.8(7)
C89 C86 C85 124.3(7)
C88 C87 C84 112.9(7)
C88 C87 B74 128.4(8)
C84 C87 B74 118.6(7)
C87 C88 F6 120.3(7)
C87 C88 C81 125.0(9)
F6 C88 C81 114.6(7)
F12 C89 C90 121.8(9)
F12 C89 C86 119.1(7)
C90 C89 C86 119.0(9)
F13 C90 C91 122.2(8)
F13 C90 C89 118.9(9)
C91 C90 C89 118.8(9)
C90 C91 F14 117.8(8)
C90 C91 C92 121.3(7)
F14 C91 C92 120.8(8)
F15 C92 C91 117.3(7)
F15 C92 C85 119.0(7)
C91 C92 C85 123.7(8)
B74 O9 H9 109.5
C143 Zn3 O5 143.7(3)
C143 Zn3 O7 136.1(3)
O5 Zn3 O7 80.15(17)
C143 Zn3 Zn4 175.5(2)
O5 Zn3 Zn4 40.54(13)
O7 Zn3 Zn4 39.61(11)
O7 Zn4 O5 79.40(17)
O7 Zn4 N156 171.80(19)
O5 Zn4 N156 99.5(2)
O7 Zn4 N145 100.18(19)
O5 Zn4 N145 171.45(19)
N156 Zn4 N145 79.7(2)
O7 Zn4 O6 83.12(15)
O5 Zn4 O6 83.52(16)
N156 Zn4 O6 104.88(17)
N145 Zn4 O6 104.94(19)
O7 Zn4 O8 81.87(15)
O5 Zn4 O8 80.56(16)
N156 Zn4 O8 89.93(17)
N145 Zn4 O8 90.92(18)
O6 Zn4 O8 159.84(15)
O7 Zn4 Zn3 39.98(13)
O5 Zn4 Zn3 39.42(11)
N156 Zn4 Zn3 138.47(16)
N145 Zn4 Zn3 139.63(15)
O6 Zn4 Zn3 80.79(11)
O8 Zn4 Zn3 79.06(10)
C107 O5 Zn3 113.7(4)
C107 O5 Zn4 146.2(4)
Zn3 O5 Zn4 100.04(18)
C114 O6 C129 111.0(4)
C114 O6 Zn4 114.1(3)
C129 O6 Zn4 134.8(4)
C121 O7 Zn4 148.1(4)
C121 O7 Zn3 111.5(4)
Zn4 O7 Zn3 100.40(18)
C128 O8 C136 112.9(4)
C128 O8 Zn4 115.5(3)
C136 O8 Zn4 130.9(4)
C127 C101 C102 116.6(5)
C127 C101 H10A 108.1
C102 C101 H10A 108.1
C127 C101 H10B 108.1
C102 C101 H10B 108.1
H10A C101 H10B 107.3
C103 C102 C107 118.8(6)
C103 C102 C101 121.7(5)
C107 C102 C101 119.3(6)
C102 C103 C104 122.8(6)
C102 C103 H103 118.6
C104 C103 H103 118.6
C105 C104 C103 116.1(6)
C105 C104 C158 123.8(6)
C103 C104 C158 120.1(6)
C106 C105 C104 123.3(6)
C106 C105 H105 118.3
C104 C105 H105 118.3
C107 C106 C105 118.9(6)
C107 C106 C108 119.3(6)
C105 C106 C108 121.5(5)
O5 C107 C106 120.5(5)
O5 C107 C102 119.4(5)
C106 C107 C102 120.0(6)
C109 C108 C106 115.9(5)
C109 C108 H10C 108.3
C106 C108 H10C 108.3
C109 C108 H10D 108.3
C106 C108 H10D 108.3
H10C C108 H10D 107.4
C110 C109 C114 118.1(6)
C110 C109 C108 119.7(6)
C114 C109 C108 122.2(6)
C109 C110 C111 122.1(6)
C109 C110 H110 118.9
C111 C110 H110 118.9
C112 C111 C110 116.6(6)
C112 C111 C162 120.3(6)
C110 C111 C162 123.1(6)
C113 C112 C111 123.1(6)
C113 C112 H112 118.5
C111 C112 H112 118.5
C112 C113 C114 117.6(6)
C112 C113 C115 119.4(5)
C114 C113 C115 123.0(6)
C113 C114 C109 122.0(6)
C113 C114 O6 118.5(5)
C109 C114 O6 119.4(5)
C116 C115 C113 115.6(5)
C116 C115 H11P 108.4
C113 C115 H11P 108.4
C116 C115 H11Q 108.4
C113 C115 H11Q 108.4
H11P C115 H11Q 107.4
C117 C116 C121 118.6(5)
C117 C116 C115 121.1(5)
C121 C116 C115 120.2(5)
C116 C117 C118 122.1(6)
C116 C117 H117 118.9
C118 C117 H117 118.9
C119 C118 C117 116.9(6)
C119 C118 C166 120.8(6)
C117 C118 C166 122.2(6)
C120 C119 C118 122.4(6)
C120 C119 H119 118.8
C118 C119 H119 118.8
C119 C120 C121 118.8(6)
C119 C120 C122 121.8(5)
C121 C120 C122 119.2(5)
O7 C121 C116 119.3(5)
O7 C121 C120 119.4(5)
C116 C121 C120 121.1(5)
C120 C122 C123 115.5(5)
C120 C122 H12P 108.4
C123 C122 H12P 108.4
C120 C122 H12Q 108.4
C123 C122 H12Q 108.4
H12P C122 H12Q 107.5
C124 C123 C128 117.2(6)
C124 C123 C122 120.2(6)
C128 C123 C122 122.6(6)
C125 C124 C123 122.8(6)
C125 C124 H124 118.6
C123 C124 H124 118.6
C124 C125 C126 117.9(6)
C124 C125 C170 120.1(6)
C126 C125 C170 122.1(6)
C127 C126 C125 121.5(6)
C127 C126 H126 119.3
C125 C126 H126 119.3
C126 C127 C128 118.3(6)
C126 C127 C101 119.9(6)
C128 C127 C101 121.8(6)
C127 C128 C123 121.7(6)
C127 C128 O8 119.0(5)
C123 C128 O8 119.2(6)
C130 C129 O6 109.7(5)
C130 C129 H12X 109.7
O6 C129 H12X 109.7
C130 C129 H12Y 109.7
O6 C129 H12Y 109.7
H12X C129 H12Y 108.2
C135 C130 C131 120.1(8)
C135 C130 C129 120.8(7)
C131 C130 C129 119.0(7)
C132 C131 C130 121.1(9)
C132 C131 H131 119.5
C130 C131 H131 119.5
C133 C132 C131 118.6(9)
C133 C132 H132 120.7
C131 C132 H132 120.7
C132 C133 C134 122.5(10)
C132 C133 H133 118.8
C134 C133 H133 118.8
C133 C134 C135 119.1(9)
C133 C134 H134 120.4
C135 C134 H134 120.4
C130 C135 C134 118.6(9)
C130 C135 H135 120.7
C134 C135 H135 120.7
O8 C136 C137 112.2(5)
O8 C136 H13X 109.2
C137 C136 H13X 109.2
O8 C136 H13Y 109.2
C137 C136 H13Y 109.2
H13X C136 H13Y 107.9
C142 C137 C138 119.2(6)
C142 C137 C136 121.1(6)
C138 C137 C136 119.7(7)
C139 C138 C137 120.4(7)
C139 C138 H138 119.8
C137 C138 H138 119.8
C138 C139 C140 119.4(7)
C138 C139 H139 120.3
C140 C139 H139 120.3
C141 C140 C139 120.8(7)
C141 C140 H140 119.6
C139 C140 H140 119.6
C140 C141 C142 118.5(8)
C140 C141 H141 120.7
C142 C141 H141 120.7
C137 C142 C141 121.6(7)
C137 C142 H142 119.2
C141 C142 H142 119.2
Zn3 C143 H14X 109.5
Zn3 C143 H14Y 109.5
H14X C143 H14Y 109.5
Zn3 C143 H14Z 109.5
H14X C143 H14Z 109.5
H14Y C143 H14Z 109.5
N145 C144 C149 122.9(6)
N145 C144 C157 117.1(6)
C149 C144 C157 120.0(6)
C146 N145 C144 118.3(6)
C146 N145 Zn4 128.8(5)
C144 N145 Zn4 112.8(4)
N145 C146 C147 122.6(7)
N145 C146 H146 118.7
C147 C146 H146 118.7
C148 C147 C146 119.0(7)
C148 C147 H147 120.5
C146 C147 H147 120.5
C147 C148 C149 120.0(7)
C147 C148 H148 120.0
C149 C148 H148 120.0
C148 C149 C144 117.1(7)
C148 C149 C150 124.4(7)
C144 C149 C150 118.5(7)
C151 C150 C149 121.7(8)
C151 C150 H150 119.1
C149 C150 H150 119.1
C150 C151 C152 120.5(7)
C150 C151 H151 119.8
C152 C151 H151 119.8
C157 C152 C151 120.3(7)
C157 C152 C153 116.0(7)
C151 C152 C153 123.7(7)
C154 C153 C152 120.4(7)
C154 C153 H153 119.8
C152 C153 H153 119.8
C153 C154 C155 119.4(7)
C153 C154 H154 120.3
C155 C154 H154 120.3
N156 C155 C154 122.0(7)
N156 C155 H155 119.0
C154 C155 H155 119.0
C155 N156 C157 119.0(6)
C155 N156 Zn4 128.3(5)
C157 N156 Zn4 112.7(4)
N156 C157 C152 123.2(6)
N156 C157 C144 117.7(6)
C152 C157 C144 119.0(7)
C104 C158 C159 111.5(5)
C104 C158 C161 110.6(6)
C159 C158 C161 108.5(6)
C104 C158 C160 109.7(5)
C159 C158 C160 109.0(6)
C161 C158 C160 107.4(6)
C158 C159 H15M 109.5
C158 C159 H15N 109.5
H15M C159 H15N 109.5
C158 C159 H15O 109.5
H15M C159 H15O 109.5
H15N C159 H15O 109.5
C158 C160 H16A 109.5
C158 C160 H16B 109.5
H16A C160 H16B 109.5
C158 C160 H16C 109.5
H16A C160 H16C 109.5
H16B C160 H16C 109.5
C158 C161 H16D 109.5
C158 C161 H16E 109.5
H16D C161 H16E 109.5
C158 C161 H16F 109.5
H16D C161 H16F 109.5
H16E C161 H16F 109.5
C165 C162 C111 110.4(6)
C165 C162 C164 110.1(7)
C111 C162 C164 109.5(6)
C165 C162 C163 108.1(7)
C111 C162 C163 112.5(6)
C164 C162 C163 106.1(6)
C162 C163 H16G 109.5
C162 C163 H16H 109.5
H16G C163 H16H 109.5
C162 C163 H16I 109.5
H16G C163 H16I 109.5
H16H C163 H16I 109.5
C162 C164 H16J 109.5
C162 C164 H16K 109.5
H16J C164 H16K 109.5
C162 C164 H16L 109.5
H16J C164 H16L 109.5
H16K C164 H16L 109.5
C162 C165 H16M 109.5
C162 C165 H16N 109.5
H16M C165 H16N 109.5
C162 C165 H16O 109.5
H16M C165 H16O 109.5
H16N C165 H16O 109.5
C169 C166 C167 111.4(9)
C169 C166 C118 112.4(6)
C167 C166 C118 112.3(6)
C169 C166 C168 106.7(10)
C167 C166 C168 106.5(9)
C118 C166 C168 107.2(7)
C166 C167 H16P 109.5
C166 C167 H16Q 109.5
H16P C167 H16Q 109.5
C166 C167 H16R 109.5
H16P C167 H16R 109.5
H16Q C167 H16R 109.5
C166 C168 H16S 109.5
C166 C168 H16T 109.5
H16S C168 H16T 109.5
C166 C168 H16U 109.5
H16S C168 H16U 109.5
H16T C168 H16U 109.5
C166 C169 H16V 109.5
C166 C169 H16W 109.5
H16V C169 H16W 109.5
C166 C169 H16$ 109.5
H16V C169 H16$ 109.5
H16W C169 H16$ 109.5
C173 C170 C171 109.4(6)
C173 C170 C125 110.2(6)
C171 C170 C125 107.8(6)
C173 C170 C172 109.5(8)
C171 C170 C172 107.7(6)
C125 C170 C172 112.2(6)
C170 C171 H17A 109.5
C170 C171 H17B 109.5
H17A C171 H17B 109.5
C170 C171 H17C 109.5
H17A C171 H17C 109.5
H17B C171 H17C 109.5
C170 C172 H17D 109.5
C170 C172 H17E 109.5
H17D C172 H17E 109.5
C170 C172 H17F 109.5
H17D C172 H17F 109.5
H17E C172 H17F 109.5
C170 C173 H17G 109.5
C170 C173 H17H 109.5
H17G C173 H17H 109.5
C170 C173 H17I 109.5
H17G C173 H17I 109.5
H17H C173 H17I 109.5
O10 B174 C181 102.2(6)
O10 B174 C175 113.1(7)
O10 B174 C187 112.6(6)
C181 B174 C175 114.1(6)
C181 B174 C187 110.0(7)
C175 B174 C187 105.0(5)
C180 C175 C176 112.5(7)
C180 C175 B174 125.2(7)
C176 C175 B174 122.2(7)
F16 C176 C175 118.6(7)
F16 C176 C177 115.3(8)
C175 C176 C177 126.1(9)
F17 C177 C178 120.6(9)
F17 C177 C176 121.2(10)
C178 C177 C176 118.1(9)
F18 C178 C177 120.5(10)
F18 C178 C179 120.0(10)
C177 C178 C179 119.5(9)
F19 C179 C178 118.1(9)
F19 C179 C180 123.6(9)
C178 C179 C180 118.3(9)
F20 C180 C175 122.0(8)
F20 C180 C179 112.6(8)
C175 C180 C179 125.4(9)
C182 C181 C186 113.1(8)
C182 C181 B174 129.1(9)
C186 C181 B174 117.8(7)
C181 C182 F25 119.8(8)
C181 C182 C183 124.5(12)
F25 C182 C183 115.7(10)
F24 C183 C184 120.9(11)
F24 C183 C182 119.8(14)
C184 C183 C182 119.1(10)
C185 C184 F23 121.6(15)
C185 C184 C183 118.8(10)
F23 C184 C183 119.6(13)
C184 C185 F22 118.7(10)
C184 C185 C186 120.9(13)
F22 C185 C186 120.4(12)
F21 C186 C185 116.7(10)
F21 C186 C181 119.7(7)
C185 C186 C181 123.6(10)
C192 C187 C188 112.9(7)
C192 C187 B174 128.7(7)
C188 C187 B174 118.4(7)
F26 C188 C189 116.8(6)
F26 C188 C187 119.0(7)
C189 C188 C187 124.1(8)
C190 C189 F27 120.5(8)
C190 C189 C188 120.6(7)
F27 C189 C188 118.9(8)
F28 C190 C189 121.9(8)
F28 C190 C191 119.9(8)
C189 C190 C191 118.2(7)
F29 C191 C190 120.2(8)
F29 C191 C192 119.4(8)
C190 C191 C192 120.4(8)
F30 C192 C187 120.7(7)
F30 C192 C191 115.4(8)
C187 C192 C191 123.8(7)
B174 O10 H10E 109.5
C202 C201 C206 121.8(9)
C202 C201 H201 119.1
C206 C201 H201 119.1
C201 C202 C203 121.2(9)
C201 C202 H202 119.4
C203 C202 H202 119.4
C202 C203 C204 120.8(9)
C202 C203 H203 119.6
C204 C203 H203 119.6
C203 C204 C205 118.8(9)
C203 C204 H204 120.6
C205 C204 H204 120.6
C206 C205 C204 118.7(8)
C206 C205 H205 120.6
C204 C205 H205 120.6
C201 C206 C205 118.7(9)
C201 C206 C207 123.3(10)
C205 C206 C207 118.0(9)
C206 C207 H20A 109.5
C206 C207 H20B 109.5
H20A C207 H20B 109.5
C206 C207 H20C 109.5
H20A C207 H20C 109.5
H20B C207 H20C 109.5
C209 C208 C213 119.5(10)
C209 C208 H208 120.2
C213 C208 H208 120.2
C210 C209 C208 120.3(9)
C210 C209 H209 119.9
C208 C209 H209 119.9
C209 C210 C211 119.7(9)
C209 C210 H210 120.1
C211 C210 H210 120.1
C212 C211 C210 120.6(10)
C212 C211 H211 119.7
C210 C211 H211 119.7
C211 C212 C213 122.1(9)
C211 C212 H212 119.0
C213 C212 H212 119.0
C212 C213 C208 117.8(9)
C212 C213 C214 122.6(10)
C208 C213 C214 119.6(10)
C213 C214 H21A 109.5
C213 C214 H21B 109.5
H21A C214 H21B 109.5
C213 C214 H21C 109.5
H21A C214 H21C 109.5
H21B C214 H21C 109.5
C216 C215 C220 117.8(15)
C216 C215 H215 121.1
C220 C215 H215 121.1
C215 C216 C217 127.3(16)
C215 C216 H216 116.4
C217 C216 H216 116.4
C218 C217 C216 110.5(16)
C218 C217 H217 124.8
C216 C217 H217 124.7
C217 C218 C219 132(2)
C217 C218 H218 113.9
C219 C218 H218 114.0
C218 C219 C220 113.7(14)
C218 C219 H219 123.2
C220 C219 H219 123.1
C221 C220 C215 123.5(16)
C221 C220 C219 117.7(15)
C215 C220 C219 118.6(14)
C220 C221 H22M 109.5
C220 C221 H22N 109.5
H22M C221 H22N 109.5
C220 C221 H22P 109.5
H22M C221 H22P 109.5
H22N C221 H22P 109.5
C223 C222 C227 113.9(17)
C223 C222 H222 123.0
C227 C222 H222 123.0
C222 C223 C224 127.0(18)
C222 C223 H223 116.5
C224 C223 H223 116.5
C225 C224 C223 116(2)
C225 C224 H224 122.3
C223 C224 H224 122.2
C224 C225 C226 129(3)
C224 C225 H225 115.7
C226 C225 H225 115.7
C225 C226 C227 115(2)
C225 C226 H226 122.5
C227 C226 H226 122.5
C228 C227 C226 121(2)
C228 C227 C222 119(2)
C226 C227 C222 119.7(17)
C227 C228 H22D 109.6
C227 C228 H22E 109.5
H22D C228 H22E 109.4
C227 C228 H22F 109.5
H22D C228 H22F 109.4
H22E C228 H22F 109.4
C230 C229 H22G 109.5
C230 C229 H22H 109.5
H22G C229 H22H 109.5
C230 C229 H22I 109.5
H22G C229 H22I 109.5
H22H C229 H22I 109.5
C231 C230 C229 109.8(11)
C231 C230 H23A 109.7
C229 C230 H23A 109.7
C231 C230 H23B 109.7
C229 C230 H23B 109.7
H23A C230 H23B 108.2
C230 C231 C232 110.4(13)
C230 C231 H23C 109.6
C232 C231 H23C 109.6
C230 C231 H23D 109.6
C232 C231 H23D 109.6
H23C C231 H23D 108.1
C233 C232 C231 109.9(15)
C233 C232 H23E 109.7
C231 C232 H23E 109.7
C233 C232 H23F 109.7
C231 C232 H23F 109.7
H23E C232 H23F 108.2
C232 C233 H23G 109.5
C232 C233 H23H 109.5
H23G C233 H23H 109.5
C232 C233 H23I 109.5
H23G C233 H23I 109.5
H23H C233 H23I 109.5
C235 C234 H23J 109.5
C235 C234 H23K 109.5
H23J C234 H23K 109.5
C235 C234 H23L 109.5
H23J C234 H23L 109.5
H23K C234 H23L 109.5
C234 C235 C236 110.9(14)
C234 C235 H23M 109.5
C236 C235 H23M 109.5
C234 C235 H23N 109.4
C236 C235 H23N 109.5
H23M C235 H23N 108.0
C237 C236 C235 112.4(17)
C237 C236 H23O 109.1
C235 C236 H23O 109.1
C237 C236 H23P 109.1
C235 C236 H23P 109.1
H23O C236 H23P 107.8
C236 C237 C238 111.5(16)
C236 C237 H23Q 109.3
C238 C237 H23Q 109.3
C236 C237 H23R 109.3
C238 C237 H23R 109.3
H23Q C237 H23R 108.0
C237 C238 H23S 109.5
C237 C238 H23T 109.5
H23S C238 H23T 109.5
C237 C238 H23U 109.5
H23S C238 H23U 109.5
H23T C238 H23U 109.5

loop_
_geom_bond_atom_site_label_1
_geom_bond_atom_site_label_2
_geom_bond_distance
Zn1 C43 1.936(7)
Zn1 O3 1.956(4)
Zn1 O1 1.989(4)
Zn1 Zn2 3.0565(10)
Zn2 O1 1.980(4)
Zn2 O3 2.011(4)
Zn2 N45 2.082(5)
Zn2 N56 2.105(5)
Zn2 O2 2.269(5)
Zn2 O4 2.402(5)
O1 C7 1.369(7)
O2 C14 1.414(7)
O2 C29 1.475(8)
O3 C21 1.363(7)
O4 C28 1.408(8)
O4 C36 1.479(7)
C1 C27 1.512(9)
C1 C2 1.531(9)
C1 H1A 0.9900
C1 H1B 0.9900
C2 C7 1.391(9)
C2 C3 1.403(9)
C3 C4 1.397(10)
C3 H3 0.9500
C4 C5 1.402(10)
C4 C70 1.528(9)
C5 C6 1.401(9)
C5 H5 0.9500
C6 C7 1.399(9)
C6 C8 1.528(9)
C8 C9 1.524(8)
C8 H8A 0.9900
C8 H8B 0.9900
C9 C14 1.387(9)
C9 C10 1.409(9)
C10 C11 1.383(9)
C10 H10 0.9500
C11 C12 1.396(9)
C11 C58 1.551(9)
C12 C13 1.402(9)
C12 H12 0.9500
C13 C14 1.396(9)
C13 C15 1.532(9)
C15 C16 1.514(9)
C15 H15A 0.9900
C15 H15B 0.9900
C16 C17 1.403(9)
C16 C21 1.410(9)
C17 C18 1.382(10)
C17 H17 0.9500
C18 C19 1.397(9)
C18 C62 1.554(9)
C19 C20 1.398(8)
C19 H19 0.9500
C20 C21 1.400(9)
C20 C22 1.521(9)
C22 C23 1.536(9)
C22 H22A 0.9900
C22 H22B 0.9900
C23 C24 1.389(9)
C23 C28 1.408(9)
C24 C25 1.399(10)
C24 H24 0.9500
C25 C26 1.392(9)
C25 C66 1.544(10)
C26 C27 1.399(9)
C26 H26 0.9500
C27 C28 1.394(9)
C29 C30 1.503(9)
C29 H29A 0.9900
C29 H29B 0.9900
C30 C35 1.390(10)
C30 C31 1.409(10)
C31 C32 1.415(11)
C31 H31 0.9500
C32 C33 1.360(13)
C32 H32 0.9500
C33 C34 1.377(13)
C33 H33 0.9500
C34 C35 1.365(11)
C34 H34 0.9500
C35 H35 0.9500
C36 C37 1.506(9)
C36 H36A 0.9900
C36 H36B 0.9900
C37 C38 1.385(10)
C37 C42 1.391(10)
C38 C39 1.392(11)
C38 H38 0.9500
C39 C40 1.376(12)
C39 H39 0.9500
C40 C41 1.372(11)
C40 H40 0.9500
C41 C42 1.388(10)
C41 H41 0.9500
C42 H42 0.9500
C43 H43A 0.9800
C43 H43B 0.9800
C43 H43C 0.9800
C44 N45 1.371(8)
C44 C49 1.398(9)
C44 C57 1.433(10)
N45 C46 1.339(9)
C46 C47 1.383(10)
C46 H46 0.9500
C47 C48 1.389(11)
C47 H47 0.9500
C48 C49 1.398(11)
C48 H48 0.9500
C49 C50 1.446(10)
C50 C51 1.339(11)
C50 H50 0.9500
C51 C52 1.421(10)
C51 H51 0.9500
C52 C57 1.416(9)
C52 C53 1.427(10)
C53 C54 1.348(10)
C53 H53 0.9500
C54 C55 1.398(9)
C54 H54 0.9500
C55 N56 1.327(9)
C55 H55 0.9500
N56 C57 1.357(8)
C58 C60 1.433(14)
C58 C61 1.434(14)
C58 C59 1.550(14)
C59 H59A 0.9800
C59 H59B 0.9800
C59 H59C 0.9800
C60 H60A 0.9800
C60 H60B 0.9800
C60 H60C 0.9800
C61 H61A 0.9800
C61 H61B 0.9800
C61 H61C 0.9800
C62 C64 1.529(10)
C62 C63 1.531(10)
C62 C65 1.538(10)
C63 H63A 0.9800
C63 H63B 0.9800
C63 H63C 0.9800
C64 H64A 0.9800
C64 H64B 0.9800
C64 H64C 0.9800
C65 H65A 0.9800
C65 H65B 0.9800
C65 H65C 0.9800
C66 C69 1.509(13)
C66 C68 1.530(12)
C66 C67 1.554(12)
C67 H67A 0.9800
C67 H67B 0.9800
C67 H67C 0.9800
C68 H68A 0.9800
C68 H68B 0.9800
C68 H68C 0.9800
C69 H69A 0.9800
C69 H69B 0.9800
C69 H69C 0.9800
C70 C71 1.502(12)
C70 C72 1.511(10)
C70 C73 1.562(12)
C71 H71A 0.9800
C71 H71B 0.9800
C71 H71C 0.9800
C72 H72A 0.9800
C72 H72B 0.9800
C72 H72C 0.9800
C73 H73A 0.9800
C73 H73B 0.9800
C73 H73C 0.9800
B74 O9 1.451(9)
B74 C85 1.632(12)
B74 C87 1.678(11)
B74 C75 1.678(11)
C75 C80 1.379(10)
C75 C76 1.411(10)
C76 F1 1.336(9)
C76 C77 1.354(11)
C77 F2 1.356(8)
C77 C78 1.370(12)
C78 F3 1.337(8)
C78 C79 1.366(12)
C79 F4 1.344(10)
C79 C80 1.386(11)
C80 F5 1.356(8)
C81 F7 1.347(10)
C81 C88 1.388(13)
C81 C82 1.387(15)
C82 F8 1.347(10)
C82 C83 1.348(13)
C83 F9 1.335(11)
C83 C84 1.407(12)
C84 F10 1.348(9)
C84 C87 1.384(12)
C85 C86 1.393(11)
C85 C92 1.400(10)
C86 F11 1.360(8)
C86 C89 1.389(12)
C87 C88 1.376(10)
C88 F6 1.379(10)
C89 F12 1.364(10)
C89 C90 1.372(12)
C90 F13 1.349(11)
C90 C91 1.349(13)
C91 F14 1.363(8)
C91 C92 1.362(12)
C92 F15 1.344(9)
Zn3 C143 1.919(7)
Zn3 O5 1.965(4)
Zn3 O7 1.991(5)
Zn3 Zn4 3.0470(11)
Zn4 O7 1.975(4)
Zn4 O5 2.011(4)
Zn4 N156 2.093(5)
Zn4 N145 2.102(6)
Zn4 O6 2.299(4)
Zn4 O8 2.391(4)
O5 C107 1.368(8)
O6 C114 1.412(7)
O6 C129 1.486(7)
O7 C121 1.367(7)
O8 C128 1.404(7)
O8 C136 1.467(7)
C101 C127 1.521(9)
C101 C102 1.535(8)
C101 H10A 0.9900
C101 H10B 0.9900
C102 C103 1.383(9)
C102 C107 1.415(9)
C103 C104 1.403(9)
C103 H103 0.9500
C104 C105 1.395(9)
C104 C158 1.514(9)
C105 C106 1.387(9)
C105 H105 0.9500
C106 C107 1.387(8)
C106 C108 1.536(9)
C108 C109 1.519(9)
C108 H10C 0.9900
C108 H10D 0.9900
C109 C110 1.394(9)
C109 C114 1.400(9)
C110 C111 1.406(9)
C110 H110 0.9500
C111 C112 1.404(9)
C111 C162 1.522(9)
C112 C113 1.390(9)
C112 H112 0.9500
C113 C114 1.389(8)
C113 C115 1.530(9)
C115 C116 1.525(8)
C115 H11P 0.9900
C115 H11Q 0.9900
C116 C117 1.390(9)
C116 C121 1.393(9)
C117 C118 1.413(9)
C117 H117 0.9500
C118 C119 1.399(9)
C118 C166 1.539(9)
C119 C120 1.386(9)
C119 H119 0.9500
C120 C121 1.399(8)
C120 C122 1.522(8)
C122 C123 1.525(10)
C122 H12P 0.9900
C122 H12Q 0.9900
C123 C124 1.394(9)
C123 C128 1.400(9)
C124 C125 1.384(10)
C124 H124 0.9500
C125 C126 1.402(9)
C125 C170 1.541(9)
C126 C127 1.390(9)
C126 H126 0.9500
C127 C128 1.396(9)
C129 C130 1.480(10)
C129 H12X 0.9900
C129 H12Y 0.9900
C130 C135 1.380(10)
C130 C131 1.392(11)
C131 C132 1.380(13)
C131 H131 0.9500
C132 C133 1.369(14)
C132 H132 0.9500
C133 C134 1.365(15)
C133 H133 0.9500
C134 C135 1.430(13)
C134 H134 0.9500
C135 H135 0.9500
C136 C137 1.517(9)
C136 H13X 0.9900
C136 H13Y 0.9900
C137 C142 1.364(10)
C137 C138 1.399(9)
C138 C139 1.385(10)
C138 H138 0.9500
C139 C140 1.400(12)
C139 H139 0.9500
C140 C141 1.376(12)
C140 H140 0.9500
C141 C142 1.406(10)
C141 H141 0.9500
C142 H142 0.9500
C143 H14X 0.9800
C143 H14Y 0.9800
C143 H14Z 0.9800
C144 N145 1.356(8)
C144 C149 1.413(11)
C144 C157 1.438(10)
N145 C146 1.322(9)
C146 C147 1.407(11)
C146 H146 0.9500
C147 C148 1.373(11)
C147 H147 0.9500
C148 C149 1.390(11)
C148 H148 0.9500
C149 C150 1.431(11)
C150 C151 1.357(12)
C150 H150 0.9500
C151 C152 1.413(11)
C151 H151 0.9500
C152 C157 1.408(9)
C152 C153 1.417(11)
C153 C154 1.369(11)
C153 H153 0.9500
C154 C155 1.403(10)
C154 H154 0.9500
C155 N156 1.327(9)
C155 H155 0.9500
N156 C157 1.359(9)
C158 C159 1.535(9)
C158 C161 1.543(9)
C158 C160 1.548(10)
C159 H15M 0.9800
C159 H15N 0.9800
C159 H15O 0.9800
C160 H16A 0.9800
C160 H16B 0.9800
C160 H16C 0.9800
C161 H16D 0.9800
C161 H16E 0.9800
C161 H16F 0.9800
C162 C165 1.513(10)
C162 C164 1.522(10)
C162 C163 1.540(11)
C163 H16G 0.9800
C163 H16H 0.9800
C163 H16I 0.9800
C164 H16J 0.9800
C164 H16K 0.9800
C164 H16L 0.9800
C165 H16M 0.9800
C165 H16N 0.9800
C165 H16O 0.9800
C166 C169 1.472(12)
C166 C167 1.492(12)
C166 C168 1.550(16)
C167 H16P 0.9800
C167 H16Q 0.9800
C167 H16R 0.9800
C168 H16S 0.9800
C168 H16T 0.9800
C168 H16U 0.9800
C169 H16V 0.9800
C169 H16W 0.9800
C169 H16$ 0.9800
C170 C173 1.508(11)
C170 C171 1.540(10)
C170 C172 1.556(12)
C171 H17A 0.9800
C171 H17B 0.9800
C171 H17C 0.9800
C172 H17D 0.9800
C172 H17E 0.9800
C172 H17F 0.9800
C173 H17G 0.9800
C173 H17H 0.9800
C173 H17I 0.9800
B174 O10 1.468(10)
B174 C181 1.649(12)
B174 C175 1.662(12)
B174 C187 1.677(12)
C175 C180 1.363(11)
C175 C176 1.378(11)
C176 F16 1.367(10)
C176 C177 1.379(13)
C177 F17 1.340(10)
C177 C178 1.366(15)
C178 F18 1.356(11)
C178 C179 1.385(14)
C179 F19 1.339(11)
C179 C180 1.391(13)
C180 F20 1.357(9)
C181 C182 1.362(12)
C181 C186 1.407(13)
C182 F25 1.380(13)
C182 C183 1.392(15)
C183 F24 1.341(13)
C183 C184 1.39(2)
C184 C185 1.329(17)
C184 F23 1.335(11)
C185 F22 1.346(15)
C185 C186 1.380(13)
C186 F21 1.333(10)
C187 C192 1.370(12)
C187 C188 1.396(10)
C188 F26 1.362(9)
C188 C189 1.393(11)
C189 C190 1.341(12)
C189 F27 1.354(9)
C190 F28 1.333(9)
C190 C191 1.370(12)
C191 F29 1.352(10)
C191 C192 1.402(11)
C192 F30 1.364(9)
C201 C202 1.344(12)
C201 C206 1.365(12)
C201 H201 0.9500
C202 C203 1.358(12)
C202 H202 0.9500
C203 C204 1.363(12)
C203 H203 0.9500
C204 C205 1.433(14)
C204 H204 0.9500
C205 C206 1.407(14)
C205 H205 0.9500
C206 C207 1.505(13)
C207 H20A 0.9800
C207 H20B 0.9800
C207 H20C 0.9800
C208 C209 1.397(14)
C208 C213 1.414(13)
C208 H208 0.9500
C209 C210 1.367(15)
C209 H209 0.9500
C210 C211 1.369(14)
C210 H210 0.9500
C211 C212 1.360(12)
C211 H211 0.9500
C212 C213 1.368(13)
C212 H212 0.9500
C213 C214 1.512(13)
C214 H21A 0.9800
C214 H21B 0.9800
C214 H21C 0.9800
C215 C216 1.310(18)
C215 C220 1.398(18)
C215 H215 0.9500
C216 C217 1.44(2)
C216 H216 0.9500
C217 C218 1.241(18)
C217 H217 0.9500
C218 C219 1.40(2)
C218 H218 0.9500
C219 C220 1.44(2)
C219 H219 0.9500
C220 C221 1.299(18)
C221 H22M 0.9800
C221 H22N 0.9800
C221 H22P 0.9800
C222 C223 1.31(2)
C222 C227 1.49(2)
C222 H222 0.9500
C223 C224 1.39(3)
C223 H223 0.9500
C224 C225 1.26(3)
C224 H224 0.9500
C225 C226 1.36(3)
C225 H225 0.9500
C226 C227 1.40(2)
C226 H226 0.9500
C227 C228 1.35(2)
C228 H22D 0.9805
C228 H22E 0.9805
C228 H22F 0.9805
C229 C230 1.60(2)
C229 H22G 0.9800
C229 H22H 0.9800
C229 H22I 0.9800
C230 C231 1.436(17)
C230 H23A 0.9900
C230 H23B 0.9900
C231 C232 1.57(2)
C231 H23C 0.9900
C231 H23D 0.9900
C232 C233 1.50(2)
C232 H23E 0.9900
C232 H23F 0.9900
C233 H23G 0.9800
C233 H23H 0.9800
C233 H23I 0.9800
C234 C235 1.38(2)
C234 H23J 0.9800
C234 H23K 0.9800
C234 H23L 0.9800
C235 C236 1.58(2)
C235 H23M 0.9900
C235 H23N 0.9900
C236 C237 1.46(3)
C236 H23O 0.9900
C236 H23P 0.9900
C237 C238 1.53(3)
C237 H23Q 0.9900
C237 H23R 0.9900
C238 H23S 0.9800
C238 H23T 0.9800
C238 H23U 0.9800
